data_7128455
loop_
_publ_author_name
'Aguirre Quintana, Luis M.'
'Yang, Yan'
'Ramanathan, Arun'
'Jiang, Ningxin'
'Bacsa, John'
'Maron, Laurent'
'La Pierre, Henry S.'

_publ_section_title
;
 Chalcogen-atom abstraction reactions of a Di-iron imidophosphorane
 complex.
;
_journal_issue 54
_journal_name_full 'Chemical communications (Cambridge, England)'
_journal_page_first 6664
_journal_page_last 6667
_journal_paper_doi 10.1039/d1cc02195h
_journal_volume 57
_journal_year 2021
_chemical_formula_moiety 'C60 H120 Fe2 N16 O P4'
_chemical_formula_sum 'C60 H120 Fe2 N16 O P4'
_chemical_formula_weight 1317.29
_space_group_crystal_system triclinic
_space_group_IT_number 2
_space_group_name_Hall '-P 1'
_space_group_name_H-M_alt 'P -1'
_atom_sites_solution_hydrogens geom
_atom_sites_solution_primary dual
_audit_creation_date 2021-02-23
_audit_creation_method
;
Olex2 1.3-alpha
(compiled 2020.11.12 svn.r5f609507 for OlexSys, GUI svn.r6272)
;
_audit_update_record
;
2021-04-14 deposited with the CCDC.	2021-06-07 downloaded from the CCDC.
;
_cell_angle_alpha 100.590(7)
_cell_angle_beta 95.542(7)
_cell_angle_gamma 109.567(6)
_cell_formula_units_Z 2
_cell_length_a 13.069(2)
_cell_length_b 13.560(2)
_cell_length_c 21.307(4)
_cell_measurement_reflns_used 9971
_cell_measurement_temperature 100(2)
_cell_measurement_theta_max 30.935
_cell_measurement_theta_min 2.671
_cell_volume 3445.9(10)
_computing_cell_refinement 'SAINT V8.40A (Bruker, 2019)'
_computing_data_collection 'APEX2  v2016.5-1 (Bruker, 2014)'
_computing_data_reduction 'SAINT V8.40A (Bruker, 2019)'
_computing_molecular_graphics 'Olex2 1.3-alpha (Dolomanov et al., 2009)'
_computing_publication_material 'Olex2 1.3-alpha (Dolomanov et al., 2009)'
_computing_structure_refinement 'SHELXL-2014 (Sheldrick, 2015)'
_computing_structure_solution 'SHELXT (Sheldrick, 2015)'
_diffrn_ambient_temperature 100(2)
_diffrn_detector_area_resol_mean 7.495
_diffrn_measured_fraction_theta_full 0.997
_diffrn_measured_fraction_theta_max 0.996
_diffrn_measurement_device_type 'Bruker D8 VENTURE diffractometer'
_diffrn_measurement_method '\f and \w scans'
_diffrn_radiation_monochromator 'multilayer mirror'
_diffrn_radiation_type MoK\a
_diffrn_radiation_wavelength 0.71073
_diffrn_reflns_av_R_equivalents 0.0556
_diffrn_reflns_av_unetI/netI 0.0787
_diffrn_reflns_Laue_measured_fraction_full 0.997
_diffrn_reflns_Laue_measured_fraction_max 0.996
_diffrn_reflns_limit_h_max 17
_diffrn_reflns_limit_h_min -17
_diffrn_reflns_limit_k_max 17
_diffrn_reflns_limit_k_min -18
_diffrn_reflns_limit_l_max 27
_diffrn_reflns_limit_l_min -28
_diffrn_reflns_number 41434
_diffrn_reflns_point_group_measured_fraction_full 0.997
_diffrn_reflns_point_group_measured_fraction_max 0.996
_diffrn_reflns_theta_full 25.242
_diffrn_reflns_theta_max 28.281
_diffrn_reflns_theta_min 2.256
_diffrn_source 'microfocus sealed tube'
_diffrn_source_current 1.4
_diffrn_source_power 0.07
_diffrn_source_voltage 50
_diffrn_standards_number 0
_exptl_absorpt_coefficient_mu 0.565
_exptl_absorpt_correction_T_max 0.7462
_exptl_absorpt_correction_T_min 0.6726
_exptl_absorpt_correction_type multi-scan
_exptl_absorpt_process_details
;
SADABS-2016/2 (Bruker,2016/2) was used for absorption correction.
wR2(int) was 0.0744 before and 0.0627 after correction.
The Ratio of minimum to maximum transmission is 0.9014.
The \l/2 correction factor is Not present.
;
_exptl_crystal_colour orange
_exptl_crystal_colour_primary orange
_exptl_crystal_density_diffrn 1.270
_exptl_crystal_description plate
_exptl_crystal_F_000 1424
_exptl_crystal_recrystallization_method 'The material was recrystallised from --- by as supplied'
_exptl_crystal_size_max 0.243
_exptl_crystal_size_mid 0.118
_exptl_crystal_size_min 0.117
_refine_diff_density_max 0.492
_refine_diff_density_min -0.494
_refine_diff_density_rms 0.092
_refine_ls_extinction_method none
_refine_ls_goodness_of_fit_ref 1.028
_refine_ls_hydrogen_treatment constr
_refine_ls_matrix_type full
_refine_ls_number_parameters 808
_refine_ls_number_reflns 17044
_refine_ls_number_restraints 7828
_refine_ls_restrained_S_all 0.874
_refine_ls_R_factor_all 0.0883
_refine_ls_R_factor_gt 0.0558
_refine_ls_shift/su_max 0.001
_refine_ls_shift/su_mean 0.000
_refine_ls_structure_factor_coef Fsqd
_refine_ls_weighting_details 'w=1/[\s^2^(Fo^2^)+(0.0161P)^2^+6.3078P] where P=(Fo^2^+2Fc^2^)/3'
_refine_ls_weighting_scheme calc
_refine_ls_wR_factor_gt 0.1039
_refine_ls_wR_factor_ref 0.1199
_reflns_Friedel_coverage 0.000
_reflns_number_gt 12478
_reflns_number_total 17044
_reflns_threshold_expression 'I > 2\s(I)'
_cod_data_source_file d1cc02195h2.cif
_cod_data_source_block laq-2-095
_cod_depositor_comments 'Adding full bibliography for 7128454--7128458.cif.'
_cod_database_code 7128455
_shelx_shelxl_version_number 2018/3
_shelx_space_group_comment
;
The symmetry employed for this shelxl refinement is uniquely defined
by the following loop, which should always be used as a source of
symmetry information in preference to the above space-group names.
They are only intended as comments.
;
_olex2_refinement_description
;
1. Fixed Uiso
 At 1.2 times of:
  All C(H,H) groups
2. Restrained distances
 C1_1-H1A_1 \\sim C1_1-H1B_1 \\sim C5_1-H5A_1 \\sim C5_1-H5B_1 \\sim C6_1-H6A_1
\\sim C6_1-H6B_1 ~
 C10_1-H10A_1 \\sim C10_1-H10B_1 \\sim C11_1-H11A_1 \\sim C11_1-H11B_1 \\sim
C15_1-H15A_1 ~
 C15_1-H15B_1 \\sim C2_1-H2A_1 \\sim C2_1-H2B_1 \\sim C4_1-H4A_1 \\sim
C4_1-H4B_1 \\sim C7_1-H7A_1
 \\sim C7_1-H7B_1 \\sim C9_1-H9A_1 \\sim C9_1-H9B_1 \\sim C12_1-H12A_1 \\sim
C12_1-H12B_1 \\sim C14_1-
 H14A_1 \\sim C14_1-H14B_1 \\sim C3_1-H3A_1 \\sim C3_1-H3B_1 \\sim C8_1-H8A_1
\\sim C8_1-H8B_1 ~
 C13_1-H13A_1 \\sim C13_1-H13B_1 \\sim C1_2-H1A_2 \\sim C1_2-H1B_2 \\sim
C5_2-H5A_2 \\sim C5_2-
 H5B_2 \\sim C6_2-H6A_2 \\sim C6_2-H6B_2 \\sim C10_2-H10A_2 \\sim C10_2-H10B_2
\\sim C11_2-H11A_2 ~
 C11_2-H11B_2 \\sim C15_2-H15A_2 \\sim C15_2-H15B_2 \\sim C2_2-H2A_2 \\sim
C2_2-H2B_2 \\sim C4_2-
 H4A_2 \\sim C4_2-H4B_2 \\sim C7_2-H7A_2 \\sim C7_2-H7B_2 \\sim C9_2-H9A_2
\\sim C9_2-H9B_2 \\sim C12_2-
 H12A_2 \\sim C12_2-H12B_2 \\sim C14_2-H14A_2 \\sim C14_2-H14B_2 \\sim
C3_2-H3A_2 \\sim C3_2-H3B_2
 \\sim C8_2-H8A_2 \\sim C8_2-H8B_2 \\sim C13_2-H13A_2 \\sim C13_2-H13B_2 \\sim
C16_3-H16A_3 \\sim C16_3-
 H16B_3 \\sim C20_3-H20A_3 \\sim C20_3-H20B_3 \\sim C21_3-H21A_3 \\sim
C21_3-H21B_3 \\sim C25_3-
 H25A_3 \\sim C25_3-H25B_3 \\sim C26_3-H26A_3 \\sim C26_3-H26B_3 \\sim
C30_3-H30A_3 \\sim C30_3-
 H30B_3 \\sim C17_3-H17A_3 \\sim C17_3-H17B_3 \\sim C19_3-H19A_3 \\sim
C19_3-H19B_3 \\sim C22_3-
 H22A_3 \\sim C22_3-H22B_3 \\sim C24_3-H24A_3 \\sim C24_3-H24B_3 \\sim
C27_3-H27A_3 \\sim C27_3-
 H27B_3 \\sim C29_3-H29A_3 \\sim C29_3-H29B_3 \\sim C18_3-H18A_3 \\sim
C18_3-H18B_3 \\sim C23_3-
 H23A_3 \\sim C23_3-H23B_3 \\sim C28_3-H28A_3 \\sim C28_3-H28B_3 \\sim
C16_4-H16A_4 \\sim C16_4-
 H16B_4 \\sim C20_4-H20A_4 \\sim C20_4-H20B_4 \\sim C21_4-H21A_4 \\sim
C21_4-H21B_4 \\sim C25_4-
 H25A_4 \\sim C25_4-H25B_4 \\sim C26_4-H26A_4 \\sim C26_4-H26B_4 \\sim
C30_4-H30A_4 \\sim C30_4-
 H30B_4 \\sim C17_4-H17A_4 \\sim C17_4-H17B_4 \\sim C19_4-H19A_4 \\sim
C19_4-H19B_4 \\sim C22_4-
 H22A_4 \\sim C22_4-H22B_4 \\sim C24_4-H24A_4 \\sim C24_4-H24B_4 \\sim
C27_4-H27A_4 \\sim C27_4-
 H27B_4 \\sim C29_4-H29A_4 \\sim C29_4-H29B_4 \\sim C18_4-H18A_4 \\sim
C18_4-H18B_4 \\sim C23_4-
 H23A_4 \\sim C23_4-H23B_4 \\sim C28_4-H28A_4 \\sim C28_4-H28B_4
 with sigma of 0.002
3. Rigid body (RIGU) restrains
 P1_1, N1_1, N2_1, N3_1, N4_1, C1_1, C2_1, C3_1, C4_1, C5_1, C6_1, C7_1, C8_1,
 C9_1, C10_1, C11_1, C12_1, C13_1, C14_1, C15_1
 P1_2, N1_2, N2_2, N3_2, N4_2, C1_2, C2_2, C3_2, C4_2, C5_2, C6_2, C7_2, C8_2,
 C9_2, C10_2, C11_2, C12_2, C13_2, C14_2, C15_2
 with sigma for 1-2 distances of 0.001 and sigma for 1-3 distances of 0.002
 P2_3, N5_3, N6_3, N7_3, N8_3, C16_3, C17_3, C18_3, C19_3, C20_3, C21_3, C22_3,
  C23_3, C24_3, C25_3, C26_3, C27_3, C28_3, C29_3, C30_3
 P2_4, N5_4, N6_4, N7_4, N8_4, C16_4, C17_4, C18_4, C19_4, C20_4, C21_4, C22_4,
  C23_4, C24_4, C25_4, C26_4, C27_4, C28_4, C29_4, C30_4
 with sigma for 1-2 distances of 0.001 and sigma for 1-3 distances of 0.002
 N6_3, C16_3, C20_3
 with sigma for 1-2 distances of 0.001 and sigma for 1-3 distances of 0.001
 N7_3, C21_3, C25_3
 with sigma for 1-2 distances of 0.001 and sigma for 1-3 distances of 0.001
 N8_3, C26_3, C30_3
 with sigma for 1-2 distances of 0.001 and sigma for 1-3 distances of 0.001
 N6_4, C16_4, C20_4
 with sigma for 1-2 distances of 0.001 and sigma for 1-3 distances of 0.001
 N7_4, C21_4, C25_4
 with sigma for 1-2 distances of 0.001 and sigma for 1-3 distances of 0.001
 N8_4, C26_4, C30_4
 with sigma for 1-2 distances of 0.001 and sigma for 1-3 distances of 0.001
4. Same fragment restrains
{P1_2, N1_2, N2_2, N3_2, N4_2, C1_2, C2_2, C3_2, C4_2, C5_2, C6_2, C7_2, C8_2,
C9_2, C10_2, C11_2, C12_2, C13_2, C14_2, C15_2}
as
{P1_1, N1_1, N2_1, N3_1, N4_1, C1_1, C2_1, C3_1, C4_1, C5_1, C6_1, C7_1, C8_1,
C9_1, C10_1, C11_1, C12_1, C13_1, C14_1, C15_1} sigma for 1-2: 0.002 1-3: 0.004
{P2_4, N5_4, N6_4, N7_4, N8_4, C16_4, C17_4, C18_4, C19_4, C20_4, C21_4, C22_4,
C23_4, C24_4, C25_4, C26_4, C27_4, C28_4, C29_4, C30_4}
as
{P2_3, N5_3, N6_3, N7_3, N8_3, C16_3, C17_3, C18_3, C19_3, C20_3, C21_3, C22_3,
C23_3, C24_3, C25_3, C26_3, C27_3, C28_3, C29_3, C30_3} sigma for 1-2: 0.002
1-3: 0.004
5.a Secondary CH2 refined with riding coordinates and stretchable bonds:
 C1(H1A,H1B), C2(H2A,H2B), C3(H3A,H3B), C4(H4A,H4B), C5(H5A,H5B), C6(H6A,H6B),
 C7(H7A,H7B), C8(H8A,H8B), C9(H9A,H9B), C10(H10A,H10B), C11(H11A,H11B),
 C12(H12A,H12B), C13(H13A,H13B), C14(H14A,H14B), C15(H15A,H15B), C1(H1A,H1B),
 C2(H2A,H2B), C3(H3A,H3B), C4(H4A,H4B), C5(H5A,H5B), C6(H6A,H6B), C7(H7A,H7B),
 C8(H8A,H8B), C9(H9A,H9B), C10(H10A,H10B), C11(H11A,H11B), C12(H12A,H12B),
 C13(H13A,H13B), C14(H14A,H14B), C15(H15A,H15B), C16(H16A,H16B), C17(H17A,H17B),
  C18(H18A,H18B), C19(H19A,H19B), C20(H20A,H20B), C21(H21A,H21B), C22(H22A,
 H22B), C23(H23A,H23B), C24(H24A,H24B), C25(H25A,H25B), C26(H26A,H26B),
 C27(H27A,H27B), C28(H28A,H28B), C29(H29A,H29B), C30(H30A,H30B), C16(H16A,H16B),
  C17(H17A,H17B), C18(H18A,H18B), C19(H19A,H19B), C20(H20A,H20B), C21(H21A,
 H21B), C22(H22A,H22B), C23(H23A,H23B), C24(H24A,H24B), C25(H25A,H25B),
 C26(H26A,H26B), C27(H27A,H27B), C28(H28A,H28B), C29(H29A,H29B), C30(H30A,H30B)
;
_olex2_diffrn_ambient_temperature_device 'Oxford Cryosystems'
_olex2_exptl_crystal_mounting_method 'The crystal was mounted on a loop with paratone'
_olex2_submission_special_instructions 'No special instructions were received'

loop_
_space_group_symop_operation_xyz
'x, y, z'
'-x, -y, -z'

loop_
_atom_site_label
_atom_site_type_symbol
_atom_site_fract_x
_atom_site_fract_y
_atom_site_fract_z
_atom_site_U_iso_or_equiv
_atom_site_adp_type
_atom_site_occupancy
_atom_site_site_symmetry_order
_atom_site_calc_flag
_atom_site_refinement_flags_posn
_atom_site_refinement_flags_adp
_atom_site_refinement_flags_occupancy
_atom_site_disorder_assembly
_atom_site_disorder_group
Fe1 Fe 0.34031(3) 0.37956(3) 0.23518(2) 0.01113(9) Uani 1 1 d . . . . .
Fe2 Fe 0.29507(3) 0.25464(3) 0.30001(2) 0.01176(9) Uani 1 1 d . . . . .
O1 O 0.42411(15) 0.37115(14) 0.30765(9) 0.0155(4) Uani 1 1 d . . . . .
P1_1 P 0.45710(5) 0.58112(5) 0.17730(3) 0.01355(14) Uani 1 1 d D . . . .
N1_1 N 0.37320(17) 0.47207(15) 0.18112(10) 0.0161(5) Uani 1 1 d D . . . .
N2_1 N 0.42459(16) 0.60750(15) 0.10621(9) 0.0164(5) Uani 1 1 d D . . . .
N3_1 N 0.46519(16) 0.68226(15) 0.23894(10) 0.0164(5) Uani 1 1 d D . . . .
N4_1 N 0.59160(15) 0.59902(16) 0.18072(9) 0.0153(4) Uani 1 1 d D . . . .
C1_1 C 0.3259(2) 0.53868(18) 0.06043(12) 0.0175(5) Uani 1 1 d D . . . .
H1A_1 H 0.2846(2) 0.4798(2) 0.07876(13) 0.021 Uiso 1 1 calc DR U . . .
H1B_1 H 0.3466(2) 0.5079(2) 0.02086(17) 0.021 Uiso 1 1 calc DR U . . .
C2_1 C 0.2529(2) 0.6009(2) 0.04414(14) 0.0225(6) Uani 1 1 d D . . . .
H2A_1 H 0.2247(2) 0.6243(2) 0.08258(18) 0.027 Uiso 1 1 calc DR U . . .
H2B_1 H 0.1903(3) 0.5542(2) 0.01091(17) 0.027 Uiso 1 1 calc DR U . . .
C3_1 C 0.3179(2) 0.6987(2) 0.01993(14) 0.0257(6) Uani 1 1 d D . . . .
H3A_1 H 0.3369(2) 0.6751(2) -0.02183(19) 0.031 Uiso 1 1 calc DR U . . .
H3B_1 H 0.2726(3) 0.7416(2) 0.01405(15) 0.031 Uiso 1 1 calc DR U . . .
C4_1 C 0.4226(2) 0.76703(19) 0.06812(14) 0.0240(6) Uani 1 1 d D . . . .
H4A_1 H 0.4032(2) 0.7989(2) 0.10789(18) 0.029 Uiso 1 1 calc DR U . . .
H4B_1 H 0.4664(3) 0.8252(3) 0.05014(15) 0.029 Uiso 1 1 calc DR U . . .
C5_1 C 0.4905(2) 0.69993(19) 0.08359(13) 0.0190(6) Uani 1 1 d D . . . .
H5A_1 H 0.5173(2) 0.6752(2) 0.04492(17) 0.023 Uiso 1 1 calc DR U . . .
H5B_1 H 0.5540(3) 0.7442(2) 0.11685(16) 0.023 Uiso 1 1 calc DR U . . .
C6_1 C 0.5429(2) 0.79254(18) 0.24631(13) 0.0227(6) Uani 1 1 d D . . . .
H6A_1 H 0.5125(2) 0.8282(2) 0.21791(15) 0.027 Uiso 1 1 calc DR U . . .
H6B_1 H 0.6119(3) 0.79049(18) 0.23360(13) 0.027 Uiso 1 1 calc DR U . . .
C7_1 C 0.5650(2) 0.8560(2) 0.31625(13) 0.0268(7) Uani 1 1 d D . . . .
H7A_1 H 0.6021(2) 0.8243(2) 0.34410(16) 0.032 Uiso 1 1 calc DR U . . .
H7B_1 H 0.6135(3) 0.9298(3) 0.31966(13) 0.032 Uiso 1 1 calc DR U . . .
C8_1 C 0.4579(2) 0.8557(2) 0.33895(13) 0.0231(6) Uani 1 1 d D . . . .
H8A_1 H 0.4252(2) 0.8951(2) 0.31467(15) 0.028 Uiso 1 1 calc DR U . . .
H8B_1 H 0.4731(2) 0.8914(2) 0.38469(19) 0.028 Uiso 1 1 calc DR U . . .
C9_1 C 0.3779(2) 0.7404(2) 0.32874(13) 0.0231(6) Uani 1 1 d D . . . .
H9A_1 H 0.4070(2) 0.7038(2) 0.35707(15) 0.028 Uiso 1 1 calc DR U . . .
H9B_1 H 0.3076(3) 0.7408(2) 0.34013(13) 0.028 Uiso 1 1 calc DR U . . .
C10_1 C 0.36006(19) 0.6801(2) 0.25904(12) 0.0213(6) Uani 1 1 d D . . . .
H10A_1 H 0.3116(2) 0.6058(3) 0.25416(12) 0.026 Uiso 1 1 calc DR U . . .
H10B_1 H 0.3243(2) 0.7127(2) 0.23112(15) 0.026 Uiso 1 1 calc DR U . . .
C11_1 C 0.6207(2) 0.5388(2) 0.12459(11) 0.0195(6) Uani 1 1 d D . . . .
H11A_1 H 0.5844(2) 0.5466(2) 0.08466(16) 0.023 Uiso 1 1 calc DR U . . .
H11B_1 H 0.5947(2) 0.4627(3) 0.12486(11) 0.023 Uiso 1 1 calc DR U . . .
C12_1 C 0.7449(2) 0.5801(2) 0.12672(12) 0.0237(6) Uani 1 1 d D . . . .
H12A_1 H 0.7701(2) 0.6548(3) 0.12339(12) 0.028 Uiso 1 1 calc DR U . . .
H12B_1 H 0.7626(2) 0.5383(3) 0.08995(16) 0.028 Uiso 1 1 calc DR U . . .
C13_1 C 0.8044(2) 0.5716(2) 0.18948(12) 0.0218(6) Uani 1 1 d D . . . .
H13A_1 H 0.7857(2) 0.4962(3) 0.19078(12) 0.026 Uiso 1 1 calc DR U . . .
H13B_1 H 0.8837(3) 0.6033(2) 0.19158(12) 0.026 Uiso 1 1 calc DR U . . .
C14_1 C 0.7702(2) 0.6303(2) 0.24693(12) 0.0238(6) Uani 1 1 d D . . . .
H14A_1 H 0.7963(2) 0.7069(3) 0.24814(12) 0.029 Uiso 1 1 calc DR U . . .
H14B_1 H 0.8041(2) 0.6206(2) 0.28698(17) 0.029 Uiso 1 1 calc DR U . . .
C15_1 C 0.6454(2) 0.5877(2) 0.24204(11) 0.0204(6) Uani 1 1 d D . . . .
H15A_1 H 0.6199(2) 0.5123(3) 0.24384(11) 0.024 Uiso 1 1 calc DR U . . .
H15B_1 H 0.6252(2) 0.6275(3) 0.27860(16) 0.024 Uiso 1 1 calc DR U . . .
P1_2 P 0.31367(5) 0.15711(5) 0.42102(3) 0.01323(14) Uani 1 1 d D . . . .
N1_2 N 0.26543(17) 0.15779(17) 0.35236(9) 0.0164(5) Uani 1 1 d D . . . .
N2_2 N 0.24096(17) 0.04155(14) 0.43973(9) 0.0164(5) Uani 1 1 d D . . . .
N3_2 N 0.44839(15) 0.17780(17) 0.43041(9) 0.0171(5) Uani 1 1 d D . . . .
N4_2 N 0.30990(16) 0.24705(15) 0.48553(10) 0.0168(5) Uani 1 1 d D . . . .
C1_2 C 0.1922(2) -0.05571(18) 0.38821(11) 0.0208(6) Uani 1 1 d D . . . .
H1A_2 H 0.2457(3) -0.0907(2) 0.38206(12) 0.025 Uiso 1 1 calc DR U . . .
H1B_2 H 0.1737(2) -0.03656(19) 0.34788(16) 0.025 Uiso 1 1 calc DR U . . .
C2_2 C 0.0887(2) -0.1337(2) 0.40389(13) 0.0270(7) Uani 1 1 d D . . . .
H2A_2 H 0.0608(2) -0.1997(3) 0.36999(16) 0.032 Uiso 1 1 calc DR U . . .
H2B_2 H 0.0320(3) -0.1020(2) 0.40530(13) 0.032 Uiso 1 1 calc DR U . . .
C3_2 C 0.1137(3) -0.1598(2) 0.46902(13) 0.0310(7) Uani 1 1 d D . . . .
H3A_2 H 0.0457(3) -0.2041(3) 0.48041(14) 0.037 Uiso 1 1 calc DR U . . .
H3B_2 H 0.1628(3) -0.2004(2) 0.46587(13) 0.037 Uiso 1 1 calc DR U . . .
C4_2 C 0.1677(3) -0.0567(2) 0.52139(13) 0.0315(7) Uani 1 1 d D . . . .
H4A_2 H 0.1887(3) -0.0740(2) 0.56191(17) 0.038 Uiso 1 1 calc DR U . . .
H4B_2 H 0.1150(3) -0.0208(2) 0.52823(13) 0.038 Uiso 1 1 calc DR U . . .
C5_2 C 0.2693(2) 0.0187(2) 0.50236(12) 0.0239(6) Uani 1 1 d D . . . .
H5A_2 H 0.3001(2) 0.0856(3) 0.53543(15) 0.029 Uiso 1 1 calc DR U . . .
H5B_2 H 0.3249(3) -0.0143(2) 0.49966(12) 0.029 Uiso 1 1 calc DR U . . .
C6_2 C 0.5172(2) 0.1884(3) 0.49137(12) 0.0320(8) Uani 1 1 d D . . . .
H6A_2 H 0.5290(2) 0.1212(3) 0.49136(12) 0.038 Uiso 1 1 calc DR U . . .
H6B_2 H 0.4794(2) 0.2024(3) 0.52728(16) 0.038 Uiso 1 1 calc DR U . . .
C7_2 C 0.6282(2) 0.2795(3) 0.50087(13) 0.0475(10) Uani 1 1 d D . . . .
H7A_2 H 0.6170(2) 0.3479(4) 0.50724(14) 0.057 Uiso 1 1 calc DR U . . .
H7B_2 H 0.6748(3) 0.2804(3) 0.53964(18) 0.057 Uiso 1 1 calc DR U . . .
C8_2 C 0.6859(2) 0.2670(3) 0.44286(13) 0.0408(9) Uani 1 1 d D . . . .
H8A_2 H 0.7071(2) 0.2042(4) 0.44020(13) 0.049 Uiso 1 1 calc DR U . . .
H8B_2 H 0.7526(3) 0.3300(4) 0.44826(13) 0.049 Uiso 1 1 calc DR U . . .
C9_2 C 0.6099(2) 0.2541(2) 0.38056(12) 0.0227(6) Uani 1 1 d D . . . .
H9A_2 H 0.5961(2) 0.3204(3) 0.38097(12) 0.027 Uiso 1 1 calc DR U . . .
H9B_2 H 0.6454(2) 0.2402(2) 0.34352(16) 0.027 Uiso 1 1 calc DR U . . .
C10_2 C 0.50158(19) 0.1620(2) 0.37399(12) 0.0185(5) Uani 1 1 d D . . . .
H10A_2 H 0.4528(2) 0.1569(2) 0.33501(16) 0.022 Uiso 1 1 calc DR U . . .
H10B_2 H 0.51488(19) 0.0947(3) 0.36964(12) 0.022 Uiso 1 1 calc DR U . . .
C11_2 C 0.20239(19) 0.2400(2) 0.50405(12) 0.0204(6) Uani 1 1 d D . . . .
H11A_2 H 0.1560(2) 0.1649(3) 0.49852(12) 0.024 Uiso 1 1 calc DR U . . .
H11B_2 H 0.1656(2) 0.2718(2) 0.47613(15) 0.024 Uiso 1 1 calc DR U . . .
C12_2 C 0.2188(2) 0.2993(2) 0.57450(12) 0.0220(6) Uani 1 1 d D . . . .
H12A_2 H 0.1478(3) 0.2970(2) 0.58584(13) 0.026 Uiso 1 1 calc DR U . . .
H12B_2 H 0.2497(2) 0.2634(2) 0.60253(15) 0.026 Uiso 1 1 calc DR U . . .
C13_2 C 0.2957(2) 0.4160(2) 0.58568(14) 0.0250(6) Uani 1 1 d D . . . .
H13A_2 H 0.2605(3) 0.4548(2) 0.56242(15) 0.030 Uiso 1 1 calc DR U . . .
H13B_2 H 0.3107(2) 0.4501(2) 0.63167(19) 0.030 Uiso 1 1 calc DR U . . .
C14_2 C 0.4033(2) 0.4213(2) 0.56218(14) 0.0297(7) Uani 1 1 d D . . . .
H14A_2 H 0.4428(3) 0.3903(2) 0.58904(16) 0.036 Uiso 1 1 calc DR U . . .
H14B_2 H 0.4494(3) 0.4961(3) 0.56618(14) 0.036 Uiso 1 1 calc DR U . . .
C15_2 C 0.3809(2) 0.36013(18) 0.49172(13) 0.0279(7) Uani 1 1 d D . . . .
H15A_2 H 0.3447(3) 0.3932(2) 0.46442(16) 0.034 Uiso 1 1 calc DR U . . .
H15B_2 H 0.4502(3) 0.36315(18) 0.47742(14) 0.034 Uiso 1 1 calc DR U . . .
P2_3 P 0.30633(5) 0.12596(5) 0.15340(3) 0.01071(13) Uani 1 1 d D . . . .
N5_3 N 0.29676(18) 0.22000(15) 0.20271(9) 0.0132(4) Uani 1 1 d D . . . .
N6_3 N 0.43224(15) 0.12165(15) 0.16257(10) 0.0158(5) Uani 1 1 d D . . . .
N7_3 N 0.22626(15) 0.00052(14) 0.15458(9) 0.0120(4) Uani 1 1 d D . . . .
N8_3 N 0.26804(17) 0.12843(14) 0.07622(8) 0.0127(4) Uani 1 1 d D . . . .
C16_3 C 0.52492(18) 0.2000(2) 0.21010(12) 0.0177(5) Uani 1 1 d D . . . .
H16A_3 H 0.5500(2) 0.1641(2) 0.24061(15) 0.021 Uiso 1 1 calc DR U . . .
H16B_3 H 0.50136(19) 0.2544(3) 0.23431(14) 0.021 Uiso 1 1 calc DR U . . .
C17_3 C 0.6191(2) 0.2534(2) 0.17678(14) 0.0240(6) Uani 1 1 d D . . . .
H17A_3 H 0.6820(3) 0.3017(2) 0.20935(17) 0.029 Uiso 1 1 calc DR U . . .
H17B_3 H 0.5964(2) 0.2961(2) 0.15012(16) 0.029 Uiso 1 1 calc DR U . . .
C18_3 C 0.6532(2) 0.1700(2) 0.13429(14) 0.0248(6) Uani 1 1 d D . . . .
H18A_3 H 0.7078(3) 0.2057(2) 0.10986(16) 0.030 Uiso 1 1 calc DR U . . .
H18B_3 H 0.6866(2) 0.1349(2) 0.16165(16) 0.030 Uiso 1 1 calc DR U . . .
C19_3 C 0.5540(2) 0.0859(2) 0.08764(13) 0.0249(6) Uani 1 1 d D . . . .
H19A_3 H 0.5757(2) 0.0293(3) 0.06443(15) 0.030 Uiso 1 1 calc DR U . . .
H19B_3 H 0.5274(2) 0.1190(2) 0.05598(16) 0.030 Uiso 1 1 calc DR U . . .
C20_3 C 0.4623(2) 0.03759(18) 0.12419(13) 0.0184(5) Uani 1 1 d D . . . .
H20A_3 H 0.3980(3) -0.0130(2) 0.09347(16) 0.022 Uiso 1 1 calc DR U . . .
H20B_3 H 0.4866(2) -0.0017(2) 0.15272(15) 0.022 Uiso 1 1 calc DR U . . .
C21_3 C 0.10590(18) -0.02600(19) 0.13861(14) 0.0211(6) Uani 1 1 d D . . . .
H21A_3 H 0.08938(19) 0.0023(2) 0.10163(18) 0.025 Uiso 1 1 calc DR U . . .
H21B_3 H 0.0798(2) 0.0066(2) 0.17530(18) 0.025 Uiso 1 1 calc DR U . . .
C22_3 C 0.0483(2) -0.1477(2) 0.12265(16) 0.0350(8) Uani 1 1 d D . . . .
H22A_3 H 0.0731(2) -0.1797(2) 0.08516(19) 0.042 Uiso 1 1 calc DR U . . .
H22B_3 H -0.0310(3) -0.1660(2) 0.11179(16) 0.042 Uiso 1 1 calc DR U . . .
C23_3 C 0.0733(2) -0.1932(2) 0.18017(17) 0.0362(8) Uani 1 1 d D . . . .
H23A_3 H 0.0411(2) -0.1678(2) 0.2162(2) 0.043 Uiso 1 1 calc DR U . . .
H23B_3 H 0.0407(2) -0.2715(3) 0.16822(17) 0.043 Uiso 1 1 calc DR U . . .
C24_3 C 0.1975(2) -0.15802(19) 0.20074(14) 0.0244(6) Uani 1 1 d D . . . .
H24A_3 H 0.2127(2) -0.1811(2) 0.24012(18) 0.029 Uiso 1 1 calc DR U . . .
H24B_3 H 0.2278(2) -0.1925(2) 0.16698(17) 0.029 Uiso 1 1 calc DR U . . .
C25_3 C 0.2533(2) -0.03680(18) 0.21283(12) 0.0181(6) Uani 1 1 d D . . . .
H25A_3 H 0.2286(2) -0.0021(2) 0.24944(16) 0.022 Uiso 1 1 calc DR U . . .
H25B_3 H 0.3328(3) -0.01698(19) 0.22346(12) 0.022 Uiso 1 1 calc DR U . . .
C26_3 C 0.3236(2) 0.23152(17) 0.05893(11) 0.0164(5) Uani 1 1 d D . . . .
H26A_3 H 0.3973(3) 0.23655(18) 0.05147(11) 0.020 Uiso 1 1 calc DR U . . .
H26B_3 H 0.3308(2) 0.2907(2) 0.09486(15) 0.020 Uiso 1 1 calc DR U . . .
C27_3 C 0.2597(2) 0.24151(19) -0.00131(11) 0.0187(6) Uani 1 1 d D . . . .
H27A_3 H 0.3009(3) 0.3078(3) -0.01317(12) 0.022 Uiso 1 1 calc DR U . . .
H27B_3 H 0.1894(3) 0.24528(19) 0.00785(12) 0.022 Uiso 1 1 calc DR U . . .
C28_3 C 0.2392(2) 0.14632(19) -0.05789(11) 0.0188(6) Uani 1 1 d D . . . .
H28A_3 H 0.1928(3) 0.15155(19) -0.09482(16) 0.023 Uiso 1 1 calc DR U . . .
H28B_3 H 0.3089(3) 0.14718(19) -0.07074(12) 0.023 Uiso 1 1 calc DR U . . .
C29_3 C 0.1826(2) 0.04176(19) -0.03775(12) 0.0204(6) Uani 1 1 d D . . . .
H29A_3 H 0.1100(3) 0.03810(19) -0.02864(12) 0.024 Uiso 1 1 calc DR U . . .
H29B_3 H 0.1731(2) -0.0192(3) -0.07297(16) 0.024 Uiso 1 1 calc DR U . . .
C30_3 C 0.2519(2) 0.03640(18) 0.02240(10) 0.0163(5) Uani 1 1 d D . . . .
H30A_3 H 0.2152(2) -0.0304(3) 0.03517(11) 0.020 Uiso 1 1 calc DR U . . .
H30B_3 H 0.3232(3) 0.03677(18) 0.01258(11) 0.020 Uiso 1 1 calc DR U . . .
P2_4 P 0.08705(5) 0.33210(5) 0.25988(3) 0.01292(14) Uani 1 1 d D . . . .
N5_4 N 0.20927(15) 0.34843(16) 0.28217(10) 0.0138(5) Uani 1 1 d D . . . .
N6_4 N 0.05479(16) 0.42972(16) 0.30253(10) 0.0189(5) Uani 1 1 d D . . . .
N7_4 N 0.04457(17) 0.33320(15) 0.18350(8) 0.0145(4) Uani 1 1 d D . . . .
N8_4 N 0.00042(16) 0.21279(15) 0.26633(9) 0.0162(5) Uani 1 1 d D . . . .
C16_4 C 0.1307(2) 0.5147(2) 0.35534(12) 0.0235(6) Uani 1 1 d D . . . .
H16A_4 H 0.1430(2) 0.5843(3) 0.34488(12) 0.028 Uiso 1 1 calc DR U . . .
H16B_4 H 0.2013(3) 0.5049(2) 0.36097(12) 0.028 Uiso 1 1 calc DR U . . .
C17_4 C 0.0838(2) 0.5122(3) 0.41773(13) 0.0354(8) Uani 1 1 d D . . . .
H17A_4 H 0.1329(3) 0.5722(3) 0.45203(16) 0.043 Uiso 1 1 calc DR U . . .
H17B_4 H 0.0791(2) 0.4458(3) 0.43059(13) 0.043 Uiso 1 1 calc DR U . . .
C18_4 C -0.0309(2) 0.5196(3) 0.40914(14) 0.0363(8) Uani 1 1 d D . . . .
H18A_4 H -0.0618(2) 0.5121(3) 0.44856(18) 0.044 Uiso 1 1 calc DR U . . .
H18B_4 H -0.0251(2) 0.5898(3) 0.40153(14) 0.044 Uiso 1 1 calc DR U . . .
C19_4 C -0.1068(2) 0.4318(2) 0.35230(13) 0.0266(6) Uani 1 1 d D . . . .
H19A_4 H -0.1203(2) 0.3617(3) 0.36226(13) 0.032 Uiso 1 1 calc DR U . . .
H19B_4 H -0.1772(3) 0.4413(2) 0.34486(13) 0.032 Uiso 1 1 calc DR U . . .
C20_4 C -0.0546(2) 0.4365(2) 0.29171(12) 0.0240(6) Uani 1 1 d D . . . .
H20A_4 H -0.1015(2) 0.3772(3) 0.25634(16) 0.029 Uiso 1 1 calc DR U . . .
H20B_4 H -0.0486(2) 0.5035(3) 0.27921(13) 0.029 Uiso 1 1 calc DR U . . .
C21_4 C 0.0543(2) 0.25060(19) 0.13108(10) 0.0161(5) Uani 1 1 d D . . . .
H21A_4 H 0.0351(2) 0.1822(3) 0.14383(11) 0.019 Uiso 1 1 calc DR U . . .
H21B_4 H 0.1300(3) 0.2715(2) 0.12338(11) 0.019 Uiso 1 1 calc DR U . . .
C22_4 C -0.0223(2) 0.23837(19) 0.06935(12) 0.0177(5) Uani 1 1 d D . . . .
H22A_4 H -0.0984(3) 0.2120(2) 0.07628(12) 0.021 Uiso 1 1 calc DR U . . .
H22B_4 H -0.0136(2) 0.1856(2) 0.03464(15) 0.021 Uiso 1 1 calc DR U . . .
C23_4 C 0.0022(2) 0.3451(2) 0.04921(12) 0.0193(6) Uani 1 1 d D . . . .
H23A_4 H 0.0746(3) 0.3669(2) 0.03645(12) 0.023 Uiso 1 1 calc DR U . . .
H23B_4 H -0.0523(3) 0.3368(2) 0.01216(16) 0.023 Uiso 1 1 calc DR U . . .
C24_4 C -0.0007(2) 0.4312(2) 0.10547(12) 0.0201(6) Uani 1 1 d D . . . .
H24A_4 H 0.0214(2) 0.5005(3) 0.09366(12) 0.024 Uiso 1 1 calc DR U . . .
H24B_4 H -0.0756(3) 0.4139(2) 0.11439(12) 0.024 Uiso 1 1 calc DR U . . .
C25_4 C 0.0761(2) 0.43864(18) 0.16597(11) 0.0171(5) Uani 1 1 d D . . . .
H25A_4 H 0.1518(3) 0.46038(19) 0.15806(12) 0.021 Uiso 1 1 calc DR U . . .
H25B_4 H 0.0719(2) 0.4927(2) 0.20164(15) 0.021 Uiso 1 1 calc DR U . . .
C26_4 C 0.0156(2) 0.18575(19) 0.32964(11) 0.0179(5) Uani 1 1 d D . . . .
H26A_4 H -0.0283(2) 0.2127(2) 0.35780(14) 0.021 Uiso 1 1 calc DR U . . .
H26B_4 H 0.0927(3) 0.2203(2) 0.35003(13) 0.021 Uiso 1 1 calc DR U . . .
C27_4 C -0.0190(2) 0.06499(19) 0.32136(13) 0.0222(6) Uani 1 1 d D . . . .
H27A_4 H -0.0127(2) 0.0483(2) 0.36379(18) 0.027 Uiso 1 1 calc DR U . . .
H27B_4 H 0.0303(3) 0.0394(2) 0.29716(15) 0.027 Uiso 1 1 calc DR U . . .
C28_4 C -0.1373(2) 0.0070(2) 0.28564(14) 0.0271(7) Uani 1 1 d D . . . .
H28A_4 H -0.1545(2) -0.0703(3) 0.27657(14) 0.033 Uiso 1 1 calc DR U . . .
H28B_4 H -0.1877(3) 0.0236(2) 0.31292(16) 0.033 Uiso 1 1 calc DR U . . .
C29_4 C -0.1528(2) 0.04141(19) 0.22240(13) 0.0240(6) Uani 1 1 d D . . . .
H29A_4 H -0.2302(3) 0.0094(2) 0.20241(14) 0.029 Uiso 1 1 calc DR U . . .
H29B_4 H -0.1104(3) 0.0155(2) 0.19266(16) 0.029 Uiso 1 1 calc DR U . . .
C30_4 C -0.11528(19) 0.16364(19) 0.23431(13) 0.0196(6) Uani 1 1 d D . . . .
H30A_4 H -0.12335(19) 0.1843(2) 0.19321(17) 0.024 Uiso 1 1 calc DR U . . .
H30B_4 H -0.1611(2) 0.1893(2) 0.26147(15) 0.024 Uiso 1 1 calc DR U . . .

loop_
_atom_site_aniso_label
_atom_site_aniso_U_11
_atom_site_aniso_U_22
_atom_site_aniso_U_33
_atom_site_aniso_U_23
_atom_site_aniso_U_13
_atom_site_aniso_U_12
Fe1 0.01127(18) 0.01002(17) 0.01198(19) 0.00257(14) 0.00185(14) 0.00370(14)
Fe2 0.01133(18) 0.01307(18) 0.01159(19) 0.00382(15) 0.00178(14) 0.00486(15)
O1 0.0137(9) 0.0173(9) 0.0149(10) 0.0050(8) 0.0013(8) 0.0043(8)
P1_1 0.0141(3) 0.0118(3) 0.0148(3) 0.0043(3) 0.0032(3) 0.0038(3)
N1_1 0.0175(11) 0.0134(10) 0.0160(12) 0.0036(9) 0.0010(9) 0.0042(9)
N2_1 0.0153(11) 0.0147(10) 0.0168(11) 0.0064(9) 0.0022(8) 0.0012(8)
N3_1 0.0144(10) 0.0139(10) 0.0184(12) 0.0014(9) 0.0028(9) 0.0030(8)
N4_1 0.0148(11) 0.0193(11) 0.0137(10) 0.0054(9) 0.0049(8) 0.0072(9)
C1_1 0.0200(13) 0.0144(12) 0.0157(13) 0.0017(10) 0.0001(10) 0.0050(10)
C2_1 0.0209(14) 0.0229(14) 0.0242(16) 0.0060(12) 0.0011(12) 0.0087(11)
C3_1 0.0279(15) 0.0236(14) 0.0324(17) 0.0131(12) 0.0044(12) 0.0145(12)
C4_1 0.0308(15) 0.0174(13) 0.0264(16) 0.0091(12) 0.0086(12) 0.0090(11)
C5_1 0.0210(14) 0.0173(12) 0.0189(14) 0.0081(11) 0.0065(11) 0.0041(10)
C6_1 0.0221(14) 0.0165(12) 0.0260(14) 0.0029(11) 0.0077(12) 0.0024(11)
C7_1 0.0242(14) 0.0216(14) 0.0254(14) -0.0033(12) 0.0026(12) 0.0016(12)
C8_1 0.0286(14) 0.0182(12) 0.0188(15) 0.0010(11) 0.0039(12) 0.0053(11)
C9_1 0.0241(15) 0.0180(12) 0.0259(14) 0.0035(11) 0.0089(12) 0.0056(11)
C10_1 0.0166(13) 0.0193(13) 0.0255(14) 0.0012(11) 0.0038(11) 0.0051(11)
C11_1 0.0238(13) 0.0239(14) 0.0138(12) 0.0031(11) 0.0041(11) 0.0127(12)
C12_1 0.0248(13) 0.0299(16) 0.0225(14) 0.0085(13) 0.0089(11) 0.0149(13)
C13_1 0.0164(13) 0.0251(14) 0.0266(14) 0.0099(12) 0.0062(11) 0.0082(12)
C14_1 0.0185(13) 0.0308(16) 0.0220(14) 0.0068(12) 0.0016(11) 0.0089(12)
C15_1 0.0191(12) 0.0279(15) 0.0152(12) 0.0052(12) 0.0022(10) 0.0099(12)
P1_2 0.0129(3) 0.0137(3) 0.0131(3) 0.0043(3) 0.0025(3) 0.0042(3)
N1_2 0.0153(11) 0.0174(11) 0.0167(12) 0.0058(9) 0.0008(9) 0.0056(9)
N2_2 0.0201(12) 0.0151(10) 0.0124(10) 0.0059(8) 0.0015(9) 0.0034(9)
N3_2 0.0141(11) 0.0252(12) 0.0126(10) 0.0055(10) 0.0023(8) 0.0073(9)
N4_2 0.0177(11) 0.0149(10) 0.0180(12) 0.0035(9) 0.0073(9) 0.0050(9)
C1_2 0.0261(14) 0.0161(12) 0.0170(13) 0.0030(10) 0.0026(11) 0.0041(11)
C2_2 0.0242(15) 0.0221(14) 0.0273(15) 0.0090(12) -0.0014(12) -0.0012(12)
C3_2 0.0287(17) 0.0267(14) 0.0310(15) 0.0141(12) 0.0031(13) -0.0017(13)
C4_2 0.0405(18) 0.0287(15) 0.0216(15) 0.0142(11) 0.0080(13) 0.0027(13)
C5_2 0.0281(15) 0.0213(14) 0.0192(13) 0.0107(12) -0.0011(12) 0.0031(12)
C6_2 0.0181(14) 0.062(2) 0.0191(14) 0.0183(15) 0.0020(11) 0.0136(14)
C7_2 0.0210(15) 0.087(3) 0.0181(15) 0.0096(18) -0.0003(12) 0.0013(16)
C8_2 0.0178(15) 0.074(3) 0.0176(14) 0.0124(16) 0.0003(11) -0.0001(16)
C9_2 0.0180(13) 0.0306(15) 0.0138(13) 0.0039(12) 0.0026(10) 0.0023(11)
C10_2 0.0144(12) 0.0215(13) 0.0194(13) 0.0021(11) 0.0024(10) 0.0076(10)
C11_2 0.0165(12) 0.0242(14) 0.0189(13) 0.0016(11) 0.0022(11) 0.0074(11)
C12_2 0.0202(14) 0.0257(13) 0.0192(13) 0.0016(11) 0.0056(11) 0.0083(11)
C13_2 0.0329(15) 0.0221(13) 0.0207(15) 0.0021(12) 0.0072(12) 0.0115(12)
C14_2 0.0292(15) 0.0152(13) 0.0367(16) -0.0002(12) 0.0113(13) -0.0002(12)
C15_2 0.0346(17) 0.0150(12) 0.0336(15) 0.0059(12) 0.0181(14) 0.0047(11)
P2_3 0.0111(3) 0.0095(3) 0.0109(3) 0.0018(3) 0.0015(3) 0.0034(3)
N5_3 0.0180(11) 0.0117(10) 0.0115(11) 0.0030(9) 0.0039(9) 0.0068(9)
N6_3 0.0113(10) 0.0138(10) 0.0203(12) -0.0003(9) 0.0015(8) 0.0045(8)
N7_3 0.0112(9) 0.0115(10) 0.0140(11) 0.0045(8) 0.0021(8) 0.0041(8)
N8_3 0.0147(11) 0.0103(9) 0.0114(10) 0.0014(8) 0.0015(8) 0.0032(8)
C16_3 0.0130(12) 0.0188(12) 0.0191(13) -0.0007(10) -0.0002(9) 0.0065(10)
C17_3 0.0118(13) 0.0218(13) 0.0336(17) 0.0047(12) 0.0015(11) 0.0013(11)
C18_3 0.0144(13) 0.0348(15) 0.0282(15) 0.0106(12) 0.0057(11) 0.0103(11)
C19_3 0.0203(14) 0.0334(16) 0.0231(15) 0.0014(12) 0.0057(10) 0.0146(12)
C20_3 0.0150(13) 0.0171(12) 0.0240(14) 0.0002(10) 0.0013(11) 0.0095(10)
C21_3 0.0114(11) 0.0251(13) 0.0287(16) 0.0133(12) 0.0032(11) 0.0052(11)
C22_3 0.0184(15) 0.0284(14) 0.049(2) 0.0155(15) -0.0051(14) -0.0038(12)
C23_3 0.0293(15) 0.0228(15) 0.055(2) 0.0212(16) 0.0074(15) 0.0003(13)
C24_3 0.0323(14) 0.0166(12) 0.0274(16) 0.0109(12) 0.0083(13) 0.0088(12)
C25_3 0.0215(14) 0.0182(12) 0.0178(13) 0.0093(11) 0.0039(11) 0.0085(11)
C26_3 0.0203(13) 0.0126(11) 0.0159(12) 0.0043(10) 0.0045(10) 0.0046(10)
C27_3 0.0246(15) 0.0178(12) 0.0157(12) 0.0065(10) 0.0057(11) 0.0082(12)
C28_3 0.0235(15) 0.0191(12) 0.0137(12) 0.0045(10) 0.0030(11) 0.0071(11)
C29_3 0.0239(14) 0.0171(12) 0.0136(13) 0.0016(10) -0.0020(11) 0.0015(11)
C30_3 0.0204(14) 0.0142(11) 0.0125(11) 0.0014(9) 0.0027(10) 0.0051(11)
P2_4 0.0116(3) 0.0155(3) 0.0122(3) 0.0023(3) 0.0018(3) 0.0061(3)
N5_4 0.0116(10) 0.0166(11) 0.0145(11) 0.0050(9) 0.0035(9) 0.0059(9)
N6_4 0.0142(10) 0.0251(12) 0.0176(11) -0.0001(9) 0.0013(9) 0.0102(9)
N7_4 0.0176(11) 0.0144(10) 0.0137(10) 0.0034(8) 0.0030(9) 0.0084(9)
N8_4 0.0136(10) 0.0196(11) 0.0122(10) 0.0040(9) -0.0016(8) 0.0025(9)
C16_4 0.0188(13) 0.0205(13) 0.0275(14) -0.0012(11) 0.0050(10) 0.0056(11)
C17_4 0.0278(15) 0.047(2) 0.0223(15) -0.0098(14) 0.0036(12) 0.0110(15)
C18_4 0.0289(16) 0.0454(19) 0.0304(17) -0.0062(14) 0.0121(13) 0.0141(15)
C19_4 0.0190(14) 0.0301(15) 0.0317(15) 0.0033(12) 0.0090(11) 0.0111(12)
C20_4 0.0191(13) 0.0308(16) 0.0254(14) 0.0030(13) 0.0034(11) 0.0150(12)
C21_4 0.0183(13) 0.0166(12) 0.0137(12) 0.0013(10) 0.0017(10) 0.0082(11)
C22_4 0.0184(13) 0.0181(12) 0.0158(12) 0.0028(10) 0.0004(10) 0.0070(11)
C23_4 0.0190(14) 0.0224(12) 0.0164(13) 0.0066(10) -0.0015(11) 0.0076(11)
C24_4 0.0222(14) 0.0204(13) 0.0200(13) 0.0079(10) 0.0016(11) 0.0093(12)
C25_4 0.0184(13) 0.0153(11) 0.0169(13) 0.0036(10) 0.0001(10) 0.0059(11)
C26_4 0.0145(13) 0.0235(12) 0.0152(12) 0.0066(11) 0.0024(10) 0.0053(11)
C27_4 0.0200(13) 0.0244(13) 0.0233(15) 0.0099(12) 0.0045(11) 0.0070(11)
C28_4 0.0209(14) 0.0250(15) 0.0315(16) 0.0093(13) 0.0021(12) 0.0022(12)
C29_4 0.0168(14) 0.0239(13) 0.0239(14) 0.0019(12) -0.0021(12) 0.0015(11)
C30_4 0.0136(12) 0.0242(12) 0.0166(14) 0.0047(11) -0.0010(10) 0.0022(11)

loop_
_atom_type_symbol
_atom_type_description
_atom_type_scat_dispersion_real
_atom_type_scat_dispersion_imag
_atom_type_scat_source
C C 0.0030 0.0020 'International Tables Vol C Tables 4.2.6.8 and 6.1.1.4'
H H 0.0000 0.0000 'International Tables Vol C Tables 4.2.6.8 and 6.1.1.4'
Fe Fe 0.3460 0.8440 'International Tables Vol C Tables 4.2.6.8 and 6.1.1.4'
N N 0.0060 0.0030 'International Tables Vol C Tables 4.2.6.8 and 6.1.1.4'
O O 0.0110 0.0060 'International Tables Vol C Tables 4.2.6.8 and 6.1.1.4'
P P 0.1020 0.0940 'International Tables Vol C Tables 4.2.6.8 and 6.1.1.4'

loop_
_exptl_crystal_face_index_h
_exptl_crystal_face_index_k
_exptl_crystal_face_index_l
_exptl_crystal_face_perp_dist
0.00 -1.00 1.00 0.0750
0.00 1.00 -1.00 0.0680
0.00 1.00 0.00 0.0600
0.00 -1.00 0.00 0.0580
0.00 -1.00 -1.00 0.0540
0.00 0.00 1.00 0.1110
0.00 0.00 -1.00 0.0860
1.00 -1.00 0.00 0.0590
-1.00 1.00 0.00 0.0580
1.00 0.00 0.00 0.0610
-1.00 0.00 0.00 0.0720
1.00 1.00 0.00 0.0580
-1.00 -1.00 0.00 0.0570
1.00 -1.00 1.00 0.0620
-1.00 1.00 -1.00 0.0590
-1.00 0.00 -1.00 0.0700
1.00 1.00 1.00 0.0520
-1.00 -2.00 2.00 0.0790
2.00 -2.00 -1.00 0.0550
1.00 1.00 -1.00 0.0680
2.00 -1.00 0.00 0.0620
-2.00 1.00 0.00 0.0700
2.00 -1.00 2.00 0.0550
-2.00 1.00 -2.00 0.0640
1.00 -2.00 2.00 0.0710
1.00 0.00 2.00 0.0600
-1.00 0.00 -2.00 0.0700

loop_
_geom_angle_atom_site_label_1
_geom_angle_atom_site_label_2
_geom_angle_atom_site_label_3
_geom_angle
_geom_angle_site_symmetry_1
_geom_angle_site_symmetry_3
_geom_angle_publ_flag
O1 Fe1 Fe2 50.89(6) . . ?
O1 Fe1 N5_3 88.70(8) . . ?
O1 Fe1 N5_4 88.50(8) . . ?
N1_1 Fe1 Fe2 177.33(7) . . ?
N1_1 Fe1 O1 130.92(9) . . ?
N1_1 Fe1 N5_3 121.93(9) . . ?
N1_1 Fe1 N5_4 126.15(9) . . ?
N5_3 Fe1 Fe2 55.45(6) . . ?
N5_3 Fe1 N5_4 87.77(9) . . ?
N5_4 Fe1 Fe2 54.45(6) . . ?
O1 Fe2 Fe1 50.72(6) . . ?
O1 Fe2 N5_3 87.50(8) . . ?
O1 Fe2 N5_4 88.72(8) . . ?
N1_2 Fe2 Fe1 177.67(7) . . ?
N1_2 Fe2 O1 127.08(9) . . ?
N1_2 Fe2 N5_3 126.46(9) . . ?
N1_2 Fe2 N5_4 126.91(9) . . ?
N5_3 Fe2 Fe1 54.02(5) . . ?
N5_4 Fe2 Fe1 54.90(6) . . ?
N5_4 Fe2 N5_3 87.10(8) . . ?
Fe1 O1 Fe2 78.40(7) . . ?
N1_1 P1_1 N2_1 109.09(11) . . ?
N1_1 P1_1 N3_1 112.85(11) . . ?
N1_1 P1_1 N4_1 120.36(11) . . ?
N2_1 P1_1 N3_1 110.80(10) . . ?
N2_1 P1_1 N4_1 102.83(10) . . ?
N3_1 P1_1 N4_1 100.20(10) . . ?
P1_1 N1_1 Fe1 141.43(14) . . ?
C1_1 N2_1 P1_1 122.23(15) . . ?
C1_1 N2_1 C5_1 113.31(18) . . ?
C5_1 N2_1 P1_1 124.46(16) . . ?
C6_1 N3_1 P1_1 122.12(16) . . ?
C6_1 N3_1 C10_1 112.04(18) . . ?
C10_1 N3_1 P1_1 115.85(15) . . ?
C11_1 N4_1 P1_1 116.19(15) . . ?
C11_1 N4_1 C15_1 110.41(18) . . ?
C15_1 N4_1 P1_1 114.77(15) . . ?
N2_1 C1_1 H1A_1 109.3 . . ?
N2_1 C1_1 H1B_1 109.3 . . ?
N2_1 C1_1 C2_1 111.40(19) . . ?
H1A_1 C1_1 H1B_1 108.0 . . ?
C2_1 C1_1 H1A_1 109.3 . . ?
C2_1 C1_1 H1B_1 109.3 . . ?
C1_1 C2_1 H2A_1 109.5 . . ?
C1_1 C2_1 H2B_1 109.5 . . ?
C1_1 C2_1 C3_1 110.6(2) . . ?
H2A_1 C2_1 H2B_1 108.1 . . ?
C3_1 C2_1 H2A_1 109.5 . . ?
C3_1 C2_1 H2B_1 109.5 . . ?
C2_1 C3_1 H3A_1 109.6 . . ?
C2_1 C3_1 H3B_1 109.6 . . ?
H3A_1 C3_1 H3B_1 108.1 . . ?
C4_1 C3_1 C2_1 110.5(2) . . ?
C4_1 C3_1 H3A_1 109.6 . . ?
C4_1 C3_1 H3B_1 109.6 . . ?
C3_1 C4_1 H4A_1 109.4 . . ?
C3_1 C4_1 H4B_1 109.4 . . ?
C3_1 C4_1 C5_1 111.1(2) . . ?
H4A_1 C4_1 H4B_1 108.0 . . ?
C5_1 C4_1 H4A_1 109.4 . . ?
C5_1 C4_1 H4B_1 109.4 . . ?
N2_1 C5_1 C4_1 110.80(19) . . ?
N2_1 C5_1 H5A_1 109.5 . . ?
N2_1 C5_1 H5B_1 109.5 . . ?
C4_1 C5_1 H5A_1 109.5 . . ?
C4_1 C5_1 H5B_1 109.5 . . ?
H5A_1 C5_1 H5B_1 108.1 . . ?
N3_1 C6_1 H6A_1 109.5 . . ?
N3_1 C6_1 H6B_1 109.5 . . ?
N3_1 C6_1 C7_1 110.7(2) . . ?
H6A_1 C6_1 H6B_1 108.1 . . ?
C7_1 C6_1 H6A_1 109.5 . . ?
C7_1 C6_1 H6B_1 109.5 . . ?
C6_1 C7_1 H7A_1 109.5 . . ?
C6_1 C7_1 H7B_1 109.5 . . ?
H7A_1 C7_1 H7B_1 108.0 . . ?
C8_1 C7_1 C6_1 110.9(2) . . ?
C8_1 C7_1 H7A_1 109.5 . . ?
C8_1 C7_1 H7B_1 109.5 . . ?
C7_1 C8_1 H8A_1 109.7 . . ?
C7_1 C8_1 H8B_1 109.7 . . ?
C7_1 C8_1 C9_1 109.9(2) . . ?
H8A_1 C8_1 H8B_1 108.2 . . ?
C9_1 C8_1 H8A_1 109.7 . . ?
C9_1 C8_1 H8B_1 109.7 . . ?
C8_1 C9_1 H9A_1 109.5 . . ?
C8_1 C9_1 H9B_1 109.5 . . ?
H9A_1 C9_1 H9B_1 108.1 . . ?
C10_1 C9_1 C8_1 110.9(2) . . ?
C10_1 C9_1 H9A_1 109.5 . . ?
C10_1 C9_1 H9B_1 109.5 . . ?
N3_1 C10_1 C9_1 111.14(19) . . ?
N3_1 C10_1 H10A_1 109.4 . . ?
N3_1 C10_1 H10B_1 109.4 . . ?
C9_1 C10_1 H10A_1 109.4 . . ?
C9_1 C10_1 H10B_1 109.4 . . ?
H10A_1 C10_1 H10B_1 108.0 . . ?
N4_1 C11_1 H11A_1 109.5 . . ?
N4_1 C11_1 H11B_1 109.5 . . ?
N4_1 C11_1 C12_1 110.69(19) . . ?
H11A_1 C11_1 H11B_1 108.1 . . ?
C12_1 C11_1 H11A_1 109.5 . . ?
C12_1 C11_1 H11B_1 109.5 . . ?
C11_1 C12_1 H12A_1 109.5 . . ?
C11_1 C12_1 H12B_1 109.5 . . ?
C11_1 C12_1 C13_1 110.8(2) . . ?
H12A_1 C12_1 H12B_1 108.1 . . ?
C13_1 C12_1 H12A_1 109.5 . . ?
C13_1 C12_1 H12B_1 109.5 . . ?
C12_1 C13_1 H13A_1 109.8 . . ?
C12_1 C13_1 H13B_1 109.8 . . ?
H13A_1 C13_1 H13B_1 108.2 . . ?
C14_1 C13_1 C12_1 109.4(2) . . ?
C14_1 C13_1 H13A_1 109.8 . . ?
C14_1 C13_1 H13B_1 109.8 . . ?
C13_1 C14_1 H14A_1 109.5 . . ?
C13_1 C14_1 H14B_1 109.5 . . ?
C13_1 C14_1 C15_1 110.8(2) . . ?
H14A_1 C14_1 H14B_1 108.1 . . ?
C15_1 C14_1 H14A_1 109.5 . . ?
C15_1 C14_1 H14B_1 109.5 . . ?
N4_1 C15_1 C14_1 110.64(19) . . ?
N4_1 C15_1 H15A_1 109.5 . . ?
N4_1 C15_1 H15B_1 109.5 . . ?
C14_1 C15_1 H15A_1 109.5 . . ?
C14_1 C15_1 H15B_1 109.5 . . ?
H15A_1 C15_1 H15B_1 108.1 . . ?
N1_2 P1_2 N2_2 109.38(11) . . ?
N1_2 P1_2 N3_2 113.10(11) . . ?
N1_2 P1_2 N4_2 120.44(11) . . ?
N3_2 P1_2 N2_2 111.54(11) . . ?
N3_2 P1_2 N4_2 100.94(10) . . ?
N4_2 P1_2 N2_2 100.62(10) . . ?
P1_2 N1_2 Fe2 135.31(14) . . ?
C1_2 N2_2 P1_2 118.98(15) . . ?
C1_2 N2_2 C5_2 112.37(18) . . ?
C5_2 N2_2 P1_2 121.24(15) . . ?
C6_2 N3_2 P1_2 125.04(16) . . ?
C6_2 N3_2 C10_2 113.00(19) . . ?
C10_2 N3_2 P1_2 120.58(15) . . ?
C11_2 N4_2 P1_2 118.82(15) . . ?
C11_2 N4_2 C15_2 110.82(19) . . ?
C15_2 N4_2 P1_2 116.69(15) . . ?
N2_2 C1_2 H1A_2 109.3 . . ?
N2_2 C1_2 H1B_2 109.3 . . ?
N2_2 C1_2 C2_2 111.5(2) . . ?
H1A_2 C1_2 H1B_2 108.0 . . ?
C2_2 C1_2 H1A_2 109.3 . . ?
C2_2 C1_2 H1B_2 109.3 . . ?
C1_2 C2_2 H2A_2 109.5 . . ?
C1_2 C2_2 H2B_2 109.5 . . ?
C1_2 C2_2 C3_2 110.5(2) . . ?
H2A_2 C2_2 H2B_2 108.1 . . ?
C3_2 C2_2 H2A_2 109.5 . . ?
C3_2 C2_2 H2B_2 109.5 . . ?
C2_2 C3_2 H3A_2 109.6 . . ?
C2_2 C3_2 H3B_2 109.6 . . ?
H3A_2 C3_2 H3B_2 108.1 . . ?
C4_2 C3_2 C2_2 110.2(2) . . ?
C4_2 C3_2 H3A_2 109.6 . . ?
C4_2 C3_2 H3B_2 109.6 . . ?
C3_2 C4_2 H4A_2 109.4 . . ?
C3_2 C4_2 H4B_2 109.4 . . ?
C3_2 C4_2 C5_2 111.0(2) . . ?
H4A_2 C4_2 H4B_2 108.0 . . ?
C5_2 C4_2 H4A_2 109.4 . . ?
C5_2 C4_2 H4B_2 109.4 . . ?
N2_2 C5_2 C4_2 110.6(2) . . ?
N2_2 C5_2 H5A_2 109.5 . . ?
N2_2 C5_2 H5B_2 109.5 . . ?
C4_2 C5_2 H5A_2 109.5 . . ?
C4_2 C5_2 H5B_2 109.5 . . ?
H5A_2 C5_2 H5B_2 108.1 . . ?
N3_2 C6_2 H6A_2 109.4 . . ?
N3_2 C6_2 H6B_2 109.4 . . ?
N3_2 C6_2 C7_2 111.1(2) . . ?
H6A_2 C6_2 H6B_2 108.0 . . ?
C7_2 C6_2 H6A_2 109.4 . . ?
C7_2 C6_2 H6B_2 109.4 . . ?
C6_2 C7_2 H7A_2 109.3 . . ?
C6_2 C7_2 H7B_2 109.3 . . ?
H7A_2 C7_2 H7B_2 108.0 . . ?
C8_2 C7_2 C6_2 111.5(2) . . ?
C8_2 C7_2 H7A_2 109.3 . . ?
C8_2 C7_2 H7B_2 109.3 . . ?
C7_2 C8_2 H8A_2 109.6 . . ?
C7_2 C8_2 H8B_2 109.6 . . ?
C7_2 C8_2 C9_2 110.3(2) . . ?
H8A_2 C8_2 H8B_2 108.1 . . ?
C9_2 C8_2 H8A_2 109.6 . . ?
C9_2 C8_2 H8B_2 109.6 . . ?
C8_2 C9_2 H9A_2 109.6 . . ?
C8_2 C9_2 H9B_2 109.6 . . ?
H9A_2 C9_2 H9B_2 108.1 . . ?
C10_2 C9_2 C8_2 110.5(2) . . ?
C10_2 C9_2 H9A_2 109.6 . . ?
C10_2 C9_2 H9B_2 109.6 . . ?
N3_2 C10_2 C9_2 111.02(19) . . ?
N3_2 C10_2 H10A_2 109.4 . . ?
N3_2 C10_2 H10B_2 109.4 . . ?
C9_2 C10_2 H10A_2 109.4 . . ?
C9_2 C10_2 H10B_2 109.4 . . ?
H10A_2 C10_2 H10B_2 108.0 . . ?
N4_2 C11_2 H11A_2 109.7 . . ?
N4_2 C11_2 H11B_2 109.7 . . ?
N4_2 C11_2 C12_2 109.85(19) . . ?
H11A_2 C11_2 H11B_2 108.2 . . ?
C12_2 C11_2 H11A_2 109.7 . . ?
C12_2 C11_2 H11B_2 109.7 . . ?
C11_2 C12_2 H12A_2 109.4 . . ?
C11_2 C12_2 H12B_2 109.4 . . ?
H12A_2 C12_2 H12B_2 108.0 . . ?
C13_2 C12_2 C11_2 111.2(2) . . ?
C13_2 C12_2 H12A_2 109.4 . . ?
C13_2 C12_2 H12B_2 109.4 . . ?
C12_2 C13_2 H13A_2 109.6 . . ?
C12_2 C13_2 H13B_2 109.6 . . ?
H13A_2 C13_2 H13B_2 108.1 . . ?
C14_2 C13_2 C12_2 110.1(2) . . ?
C14_2 C13_2 H13A_2 109.6 . . ?
C14_2 C13_2 H13B_2 109.6 . . ?
C13_2 C14_2 H14A_2 109.6 . . ?
C13_2 C14_2 H14B_2 109.6 . . ?
C13_2 C14_2 C15_2 110.5(2) . . ?
H14A_2 C14_2 H14B_2 108.1 . . ?
C15_2 C14_2 H14A_2 109.6 . . ?
C15_2 C14_2 H14B_2 109.6 . . ?
N4_2 C15_2 C14_2 109.5(2) . . ?
N4_2 C15_2 H15A_2 109.8 . . ?
N4_2 C15_2 H15B_2 109.8 . . ?
C14_2 C15_2 H15A_2 109.8 . . ?
C14_2 C15_2 H15B_2 109.8 . . ?
H15A_2 C15_2 H15B_2 108.2 . . ?
N5_3 P2_3 N6_3 112.46(11) . . ?
N5_3 P2_3 N7_3 117.75(11) . . ?
N5_3 P2_3 N8_3 112.58(10) . . ?
N6_3 P2_3 N7_3 102.93(10) . . ?
N6_3 P2_3 N8_3 109.31(10) . . ?
N7_3 P2_3 N8_3 100.76(9) . . ?
Fe1 N5_3 Fe2 70.53(6) . . ?
P2_3 N5_3 Fe1 148.10(13) . . ?
P2_3 N5_3 Fe2 135.71(12) . . ?
C16_3 N6_3 P2_3 124.07(15) . . ?
C16_3 N6_3 C20_3 112.33(18) . . ?
C20_3 N6_3 P2_3 123.60(15) . . ?
C21_3 N7_3 P2_3 116.07(14) . . ?
C25_3 N7_3 P2_3 115.31(14) . . ?
C25_3 N7_3 C21_3 110.56(18) . . ?
C26_3 N8_3 P2_3 114.71(14) . . ?
C30_3 N8_3 P2_3 121.23(14) . . ?
C30_3 N8_3 C26_3 111.33(17) . . ?
N6_3 C16_3 H16A_3 109.5 . . ?
N6_3 C16_3 H16B_3 109.5 . . ?
N6_3 C16_3 C17_3 110.52(19) . . ?
H16A_3 C16_3 H16B_3 108.1 . . ?
C17_3 C16_3 H16A_3 109.5 . . ?
C17_3 C16_3 H16B_3 109.5 . . ?
C16_3 C17_3 H17A_3 109.4 . . ?
C16_3 C17_3 H17B_3 109.4 . . ?
C16_3 C17_3 C18_3 111.2(2) . . ?
H17A_3 C17_3 H17B_3 108.0 . . ?
C18_3 C17_3 H17A_3 109.4 . . ?
C18_3 C17_3 H17B_3 109.4 . . ?
C17_3 C18_3 H18A_3 109.5 . . ?
C17_3 C18_3 H18B_3 109.5 . . ?
H18A_3 C18_3 H18B_3 108.1 . . ?
C19_3 C18_3 C17_3 110.8(2) . . ?
C19_3 C18_3 H18A_3 109.5 . . ?
C19_3 C18_3 H18B_3 109.5 . . ?
C18_3 C19_3 H19A_3 109.6 . . ?
C18_3 C19_3 H19B_3 109.6 . . ?
C18_3 C19_3 C20_3 110.5(2) . . ?
H19A_3 C19_3 H19B_3 108.1 . . ?
C20_3 C19_3 H19A_3 109.6 . . ?
C20_3 C19_3 H19B_3 109.6 . . ?
N6_3 C20_3 C19_3 110.82(19) . . ?
N6_3 C20_3 H20A_3 109.5 . . ?
N6_3 C20_3 H20B_3 109.5 . . ?
C19_3 C20_3 H20A_3 109.5 . . ?
C19_3 C20_3 H20B_3 109.5 . . ?
H20A_3 C20_3 H20B_3 108.1 . . ?
N7_3 C21_3 H21A_3 109.9 . . ?
N7_3 C21_3 H21B_3 109.9 . . ?
N7_3 C21_3 C22_3 108.94(19) . . ?
H21A_3 C21_3 H21B_3 108.3 . . ?
C22_3 C21_3 H21A_3 109.9 . . ?
C22_3 C21_3 H21B_3 109.9 . . ?
C21_3 C22_3 H22A_3 109.5 . . ?
C21_3 C22_3 H22B_3 109.5 . . ?
C21_3 C22_3 C23_3 110.5(2) . . ?
H22A_3 C22_3 H22B_3 108.1 . . ?
C23_3 C22_3 H22A_3 109.5 . . ?
C23_3 C22_3 H22B_3 109.5 . . ?
C22_3 C23_3 H23A_3 109.7 . . ?
C22_3 C23_3 H23B_3 109.7 . . ?
H23A_3 C23_3 H23B_3 108.2 . . ?
C24_3 C23_3 C22_3 109.9(2) . . ?
C24_3 C23_3 H23A_3 109.7 . . ?
C24_3 C23_3 H23B_3 109.7 . . ?
C23_3 C24_3 H24A_3 109.3 . . ?
C23_3 C24_3 H24B_3 109.3 . . ?
H24A_3 C24_3 H24B_3 108.0 . . ?
C25_3 C24_3 C23_3 111.4(2) . . ?
C25_3 C24_3 H24A_3 109.3 . . ?
C25_3 C24_3 H24B_3 109.3 . . ?
N7_3 C25_3 C24_3 110.13(19) . . ?
N7_3 C25_3 H25A_3 109.6 . . ?
N7_3 C25_3 H25B_3 109.6 . . ?
C24_3 C25_3 H25A_3 109.6 . . ?
C24_3 C25_3 H25B_3 109.6 . . ?
H25A_3 C25_3 H25B_3 108.1 . . ?
N8_3 C26_3 H26A_3 109.4 . . ?
N8_3 C26_3 H26B_3 109.4 . . ?
N8_3 C26_3 C27_3 111.33(18) . . ?
H26A_3 C26_3 H26B_3 108.0 . . ?
C27_3 C26_3 H26A_3 109.4 . . ?
C27_3 C26_3 H26B_3 109.4 . . ?
C26_3 C27_3 H27A_3 109.3 . . ?
C26_3 C27_3 H27B_3 109.3 . . ?
C26_3 C27_3 C28_3 111.40(19) . . ?
H27A_3 C27_3 H27B_3 108.0 . . ?
C28_3 C27_3 H27A_3 109.3 . . ?
C28_3 C27_3 H27B_3 109.3 . . ?
C27_3 C28_3 H28A_3 109.8 . . ?
C27_3 C28_3 H28B_3 109.8 . . ?
H28A_3 C28_3 H28B_3 108.2 . . ?
C29_3 C28_3 C27_3 109.52(19) . . ?
C29_3 C28_3 H28A_3 109.8 . . ?
C29_3 C28_3 H28B_3 109.8 . . ?
C28_3 C29_3 H29A_3 109.7 . . ?
C28_3 C29_3 H29B_3 109.7 . . ?
H29A_3 C29_3 H29B_3 108.2 . . ?
C30_3 C29_3 C28_3 109.86(19) . . ?
C30_3 C29_3 H29A_3 109.7 . . ?
C30_3 C29_3 H29B_3 109.7 . . ?
N8_3 C30_3 C29_3 110.67(18) . . ?
N8_3 C30_3 H30A_3 109.5 . . ?
N8_3 C30_3 H30B_3 109.5 . . ?
C29_3 C30_3 H30A_3 109.5 . . ?
C29_3 C30_3 H30B_3 109.5 . . ?
H30A_3 C30_3 H30B_3 108.1 . . ?
N5_4 P2_4 N6_4 110.42(11) . . ?
N5_4 P2_4 N7_4 119.63(11) . . ?
N5_4 P2_4 N8_4 112.31(10) . . ?
N6_4 P2_4 N7_4 102.49(10) . . ?
N6_4 P2_4 N8_4 109.40(11) . . ?
N7_4 P2_4 N8_4 101.73(10) . . ?
Fe2 N5_4 Fe1 70.65(6) . . ?
P2_4 N5_4 Fe1 131.41(12) . . ?
P2_4 N5_4 Fe2 136.60(12) . . ?
C16_4 N6_4 P2_4 123.76(16) . . ?
C16_4 N6_4 C20_4 113.37(19) . . ?
C20_4 N6_4 P2_4 122.85(16) . . ?
C21_4 N7_4 P2_4 117.74(14) . . ?
C21_4 N7_4 C25_4 110.73(18) . . ?
C25_4 N7_4 P2_4 117.40(15) . . ?
C26_4 N8_4 P2_4 115.90(15) . . ?
C30_4 N8_4 P2_4 124.27(15) . . ?
C30_4 N8_4 C26_4 111.36(18) . . ?
N6_4 C16_4 H16A_4 109.6 . . ?
N6_4 C16_4 H16B_4 109.6 . . ?
N6_4 C16_4 C17_4 110.2(2) . . ?
H16A_4 C16_4 H16B_4 108.1 . . ?
C17_4 C16_4 H16A_4 109.6 . . ?
C17_4 C16_4 H16B_4 109.6 . . ?
C16_4 C17_4 H17A_4 109.4 . . ?
C16_4 C17_4 H17B_4 109.4 . . ?
C16_4 C17_4 C18_4 111.0(2) . . ?
H17A_4 C17_4 H17B_4 108.0 . . ?
C18_4 C17_4 H17A_4 109.4 . . ?
C18_4 C17_4 H17B_4 109.4 . . ?
C17_4 C18_4 H18A_4 109.6 . . ?
C17_4 C18_4 H18B_4 109.6 . . ?
H18A_4 C18_4 H18B_4 108.1 . . ?
C19_4 C18_4 C17_4 110.4(2) . . ?
C19_4 C18_4 H18A_4 109.6 . . ?
C19_4 C18_4 H18B_4 109.6 . . ?
C18_4 C19_4 H19A_4 109.6 . . ?
C18_4 C19_4 H19B_4 109.6 . . ?
H19A_4 C19_4 H19B_4 108.2 . . ?
C20_4 C19_4 C18_4 110.1(2) . . ?
C20_4 C19_4 H19A_4 109.6 . . ?
C20_4 C19_4 H19B_4 109.6 . . ?
N6_4 C20_4 C19_4 111.2(2) . . ?
N6_4 C20_4 H20A_4 109.4 . . ?
N6_4 C20_4 H20B_4 109.4 . . ?
C19_4 C20_4 H20A_4 109.4 . . ?
C19_4 C20_4 H20B_4 109.4 . . ?
H20A_4 C20_4 H20B_4 108.0 . . ?
N7_4 C21_4 H21A_4 109.7 . . ?
N7_4 C21_4 H21B_4 109.7 . . ?
N7_4 C21_4 C22_4 109.85(18) . . ?
H21A_4 C21_4 H21B_4 108.2 . . ?
C22_4 C21_4 H21A_4 109.7 . . ?
C22_4 C21_4 H21B_4 109.7 . . ?
C21_4 C22_4 H22A_4 109.4 . . ?
C21_4 C22_4 H22B_4 109.4 . . ?
C21_4 C22_4 C23_4 111.30(19) . . ?
H22A_4 C22_4 H22B_4 108.0 . . ?
C23_4 C22_4 H22A_4 109.4 . . ?
C23_4 C22_4 H22B_4 109.4 . . ?
C22_4 C23_4 H23A_4 109.7 . . ?
C22_4 C23_4 H23B_4 109.7 . . ?
H23A_4 C23_4 H23B_4 108.2 . . ?
C24_4 C23_4 C22_4 109.89(19) . . ?
C24_4 C23_4 H23A_4 109.7 . . ?
C24_4 C23_4 H23B_4 109.7 . . ?
C23_4 C24_4 H24A_4 109.5 . . ?
C23_4 C24_4 H24B_4 109.5 . . ?
H24A_4 C24_4 H24B_4 108.1 . . ?
C25_4 C24_4 C23_4 110.79(19) . . ?
C25_4 C24_4 H24A_4 109.5 . . ?
C25_4 C24_4 H24B_4 109.5 . . ?
N7_4 C25_4 C24_4 109.89(18) . . ?
N7_4 C25_4 H25A_4 109.7 . . ?
N7_4 C25_4 H25B_4 109.7 . . ?
C24_4 C25_4 H25A_4 109.7 . . ?
C24_4 C25_4 H25B_4 109.7 . . ?
H25A_4 C25_4 H25B_4 108.2 . . ?
N8_4 C26_4 H26A_4 109.6 . . ?
N8_4 C26_4 H26B_4 109.6 . . ?
N8_4 C26_4 C27_4 110.49(19) . . ?
H26A_4 C26_4 H26B_4 108.1 . . ?
C27_4 C26_4 H26A_4 109.6 . . ?
C27_4 C26_4 H26B_4 109.6 . . ?
C26_4 C27_4 H27A_4 109.4 . . ?
C26_4 C27_4 H27B_4 109.4 . . ?
C26_4 C27_4 C28_4 111.3(2) . . ?
H27A_4 C27_4 H27B_4 108.0 . . ?
C28_4 C27_4 H27A_4 109.4 . . ?
C28_4 C27_4 H27B_4 109.4 . . ?
C27_4 C28_4 H28A_4 109.5 . . ?
C27_4 C28_4 H28B_4 109.5 . . ?
H28A_4 C28_4 H28B_4 108.1 . . ?
C29_4 C28_4 C27_4 110.6(2) . . ?
C29_4 C28_4 H28A_4 109.5 . . ?
C29_4 C28_4 H28B_4 109.5 . . ?
C28_4 C29_4 H29A_4 109.5 . . ?
C28_4 C29_4 H29B_4 109.5 . . ?
C28_4 C29_4 C30_4 110.8(2) . . ?
H29A_4 C29_4 H29B_4 108.1 . . ?
C30_4 C29_4 H29A_4 109.5 . . ?
C30_4 C29_4 H29B_4 109.5 . . ?
N8_4 C30_4 C29_4 109.89(19) . . ?
N8_4 C30_4 H30A_4 109.7 . . ?
N8_4 C30_4 H30B_4 109.7 . . ?
C29_4 C30_4 H30A_4 109.7 . . ?
C29_4 C30_4 H30B_4 109.7 . . ?
H30A_4 C30_4 H30B_4 108.2 . . ?

loop_
_geom_bond_atom_site_label_1
_geom_bond_atom_site_label_2
_geom_bond_distance
_geom_bond_site_symmetry_2
_geom_bond_publ_flag
Fe1 Fe2 2.3396(6) . ?
Fe1 O1 1.8487(19) . ?
Fe1 N1_1 1.8305(19) . ?
Fe1 N5_3 2.0081(18) . ?
Fe1 N5_4 2.029(2) . ?
Fe2 O1 1.8532(19) . ?
Fe2 N1_2 1.8438(19) . ?
Fe2 N5_3 2.044(2) . ?
Fe2 N5_4 2.0174(19) . ?
P1_1 N1_1 1.5398(18) . ?
P1_1 N2_1 1.6671(18) . ?
P1_1 N3_1 1.6826(19) . ?
P1_1 N4_1 1.6842(18) . ?
N2_1 C1_1 1.450(3) . ?
N2_1 C5_1 1.457(3) . ?
N3_1 C6_1 1.469(3) . ?
N3_1 C10_1 1.471(3) . ?
N4_1 C11_1 1.476(3) . ?
N4_1 C15_1 1.481(3) . ?
C1_1 H1A_1 0.974(3) . ?
C1_1 H1B_1 0.974(3) . ?
C1_1 C2_1 1.524(3) . ?
C2_1 H2A_1 0.974(3) . ?
C2_1 H2B_1 0.974(3) . ?
C2_1 C3_1 1.526(3) . ?
C3_1 H3A_1 0.974(3) . ?
C3_1 H3B_1 0.974(3) . ?
C3_1 C4_1 1.521(3) . ?
C4_1 H4A_1 0.974(3) . ?
C4_1 H4B_1 0.974(3) . ?
C4_1 C5_1 1.523(3) . ?
C5_1 H5A_1 0.974(3) . ?
C5_1 H5B_1 0.974(3) . ?
C6_1 H6A_1 0.974(3) . ?
C6_1 H6B_1 0.974(3) . ?
C6_1 C7_1 1.524(3) . ?
C7_1 H7A_1 0.974(3) . ?
C7_1 H7B_1 0.974(3) . ?
C7_1 C8_1 1.523(3) . ?
C8_1 H8A_1 0.974(3) . ?
C8_1 H8B_1 0.974(3) . ?
C8_1 C9_1 1.525(3) . ?
C9_1 H9A_1 0.974(3) . ?
C9_1 H9B_1 0.974(3) . ?
C9_1 C10_1 1.512(3) . ?
C10_1 H10A_1 0.974(3) . ?
C10_1 H10B_1 0.974(3) . ?
C11_1 H11A_1 0.974(3) . ?
C11_1 H11B_1 0.974(3) . ?
C11_1 C12_1 1.523(3) . ?
C12_1 H12A_1 0.974(3) . ?
C12_1 H12B_1 0.974(3) . ?
C12_1 C13_1 1.523(3) . ?
C13_1 H13A_1 0.974(3) . ?
C13_1 H13B_1 0.974(3) . ?
C13_1 C14_1 1.522(3) . ?
C14_1 H14A_1 0.974(3) . ?
C14_1 H14B_1 0.974(3) . ?
C14_1 C15_1 1.523(3) . ?
C15_1 H15A_1 0.974(3) . ?
C15_1 H15B_1 0.974(3) . ?
P1_2 N1_2 1.5391(18) . ?
P1_2 N2_2 1.6800(18) . ?
P1_2 N3_2 1.6730(18) . ?
P1_2 N4_2 1.6781(18) . ?
N2_2 C1_2 1.456(3) . ?
N2_2 C5_2 1.466(3) . ?
N3_2 C6_2 1.461(3) . ?
N3_2 C10_2 1.463(3) . ?
N4_2 C11_2 1.473(3) . ?
N4_2 C15_2 1.476(3) . ?
C1_2 H1A_2 0.974(3) . ?
C1_2 H1B_2 0.974(3) . ?
C1_2 C2_2 1.522(3) . ?
C2_2 H2A_2 0.974(3) . ?
C2_2 H2B_2 0.974(3) . ?
C2_2 C3_2 1.526(3) . ?
C3_2 H3A_2 0.974(3) . ?
C3_2 H3B_2 0.974(3) . ?
C3_2 C4_2 1.521(3) . ?
C4_2 H4A_2 0.974(3) . ?
C4_2 H4B_2 0.974(3) . ?
C4_2 C5_2 1.523(3) . ?
C5_2 H5A_2 0.974(3) . ?
C5_2 H5B_2 0.974(3) . ?
C6_2 H6A_2 0.974(3) . ?
C6_2 H6B_2 0.974(3) . ?
C6_2 C7_2 1.524(3) . ?
C7_2 H7A_2 0.974(3) . ?
C7_2 H7B_2 0.974(3) . ?
C7_2 C8_2 1.522(3) . ?
C8_2 H8A_2 0.974(3) . ?
C8_2 H8B_2 0.974(3) . ?
C8_2 C9_2 1.524(3) . ?
C9_2 H9A_2 0.974(3) . ?
C9_2 H9B_2 0.974(3) . ?
C9_2 C10_2 1.516(3) . ?
C10_2 H10A_2 0.974(3) . ?
C10_2 H10B_2 0.974(3) . ?
C11_2 H11A_2 0.974(3) . ?
C11_2 H11B_2 0.974(3) . ?
C11_2 C12_2 1.525(3) . ?
C12_2 H12A_2 0.974(3) . ?
C12_2 H12B_2 0.974(3) . ?
C12_2 C13_2 1.523(3) . ?
C13_2 H13A_2 0.974(3) . ?
C13_2 H13B_2 0.974(3) . ?
C13_2 C14_2 1.521(3) . ?
C14_2 H14A_2 0.974(3) . ?
C14_2 H14B_2 0.974(3) . ?
C14_2 C15_2 1.524(3) . ?
C15_2 H15A_2 0.974(3) . ?
C15_2 H15B_2 0.974(3) . ?
P2_3 N5_3 1.5445(18) . ?
P2_3 N6_3 1.6601(18) . ?
P2_3 N7_3 1.6785(17) . ?
P2_3 N8_3 1.6819(18) . ?
N6_3 C16_3 1.458(3) . ?
N6_3 C20_3 1.464(3) . ?
N7_3 C21_3 1.481(3) . ?
N7_3 C25_3 1.479(2) . ?
N8_3 C26_3 1.476(2) . ?
N8_3 C30_3 1.472(3) . ?
C16_3 H16A_3 0.974(3) . ?
C16_3 H16B_3 0.974(3) . ?
C16_3 C17_3 1.518(3) . ?
C17_3 H17A_3 0.974(3) . ?
C17_3 H17B_3 0.974(3) . ?
C17_3 C18_3 1.529(3) . ?
C18_3 H18A_3 0.974(3) . ?
C18_3 H18B_3 0.974(3) . ?
C18_3 C19_3 1.520(3) . ?
C19_3 H19A_3 0.974(3) . ?
C19_3 H19B_3 0.974(3) . ?
C19_3 C20_3 1.521(3) . ?
C20_3 H20A_3 0.974(3) . ?
C20_3 H20B_3 0.974(3) . ?
C21_3 H21A_3 0.974(3) . ?
C21_3 H21B_3 0.974(3) . ?
C21_3 C22_3 1.522(3) . ?
C22_3 H22A_3 0.974(3) . ?
C22_3 H22B_3 0.974(3) . ?
C22_3 C23_3 1.525(3) . ?
C23_3 H23A_3 0.974(3) . ?
C23_3 H23B_3 0.974(3) . ?
C23_3 C24_3 1.524(3) . ?
C24_3 H24A_3 0.974(3) . ?
C24_3 H24B_3 0.974(3) . ?
C24_3 C25_3 1.518(3) . ?
C25_3 H25A_3 0.974(3) . ?
C25_3 H25B_3 0.974(3) . ?
C26_3 H26A_3 0.974(3) . ?
C26_3 H26B_3 0.974(3) . ?
C26_3 C27_3 1.515(3) . ?
C27_3 H27A_3 0.974(3) . ?
C27_3 H27B_3 0.974(3) . ?
C27_3 C28_3 1.525(3) . ?
C28_3 H28A_3 0.974(3) . ?
C28_3 H28B_3 0.974(3) . ?
C28_3 C29_3 1.524(3) . ?
C29_3 H29A_3 0.974(3) . ?
C29_3 H29B_3 0.974(3) . ?
C29_3 C30_3 1.524(3) . ?
C30_3 H30A_3 0.974(3) . ?
C30_3 H30B_3 0.974(3) . ?
P2_4 N5_4 1.5506(18) . ?
P2_4 N6_4 1.6618(19) . ?
P2_4 N7_4 1.6724(18) . ?
P2_4 N8_4 1.6741(18) . ?
N6_4 C16_4 1.456(3) . ?
N6_4 C20_4 1.461(3) . ?
N7_4 C21_4 1.477(3) . ?
N7_4 C25_4 1.478(2) . ?
N8_4 C26_4 1.474(2) . ?
N8_4 C30_4 1.468(3) . ?
C16_4 H16A_4 0.974(3) . ?
C16_4 H16B_4 0.974(3) . ?
C16_4 C17_4 1.518(3) . ?
C17_4 H17A_4 0.974(3) . ?
C17_4 H17B_4 0.974(3) . ?
C17_4 C18_4 1.531(3) . ?
C18_4 H18A_4 0.974(3) . ?
C18_4 H18B_4 0.974(3) . ?
C18_4 C19_4 1.522(3) . ?
C19_4 H19A_4 0.974(3) . ?
C19_4 H19B_4 0.974(3) . ?
C19_4 C20_4 1.519(3) . ?
C20_4 H20A_4 0.974(3) . ?
C20_4 H20B_4 0.974(3) . ?
C21_4 H21A_4 0.974(3) . ?
C21_4 H21B_4 0.974(3) . ?
C21_4 C22_4 1.521(3) . ?
C22_4 H22A_4 0.974(3) . ?
C22_4 H22B_4 0.974(3) . ?
C22_4 C23_4 1.525(3) . ?
C23_4 H23A_4 0.974(3) . ?
C23_4 H23B_4 0.974(3) . ?
C23_4 C24_4 1.525(3) . ?
C24_4 H24A_4 0.974(3) . ?
C24_4 H24B_4 0.974(3) . ?
C24_4 C25_4 1.521(3) . ?
C25_4 H25A_4 0.974(3) . ?
C25_4 H25B_4 0.974(3) . ?
C26_4 H26A_4 0.974(3) . ?
C26_4 H26B_4 0.974(3) . ?
C26_4 C27_4 1.516(3) . ?
C27_4 H27A_4 0.974(3) . ?
C27_4 H27B_4 0.974(3) . ?
C27_4 C28_4 1.525(3) . ?
C28_4 H28A_4 0.974(3) . ?
C28_4 H28B_4 0.974(3) . ?
C28_4 C29_4 1.522(3) . ?
C29_4 H29A_4 0.974(3) . ?
C29_4 H29B_4 0.974(3) . ?
C29_4 C30_4 1.526(3) . ?
C30_4 H30A_4 0.974(3) . ?
C30_4 H30B_4 0.974(3) . ?

loop_
_geom_torsion_atom_site_label_1
_geom_torsion_atom_site_label_2
_geom_torsion_atom_site_label_3
_geom_torsion_atom_site_label_4
_geom_torsion
_geom_torsion_site_symmetry_1
_geom_torsion_site_symmetry_2
_geom_torsion_site_symmetry_3
_geom_torsion_site_symmetry_4
_geom_torsion_publ_flag
O1 Fe1 N1_1 P1_1 -16.2(3) . . . . ?
O1 Fe2 N1_2 P1_2 19.5(3) . . . . ?
P1_1 N2_1 C1_1 C2_1 122.5(2) . . . . ?
P1_1 N2_1 C5_1 C4_1 -122.8(2) . . . . ?
P1_1 N3_1 C6_1 C7_1 -158.23(19) . . . . ?
P1_1 N3_1 C10_1 C9_1 155.48(18) . . . . ?
P1_1 N4_1 C11_1 C12_1 167.60(17) . . . . ?
P1_1 N4_1 C15_1 C14_1 -166.84(18) . . . . ?
N1_1 Fe1 O1 Fe2 -177.43(10) . . . . ?
N1_1 P1_1 N2_1 C1_1 4.8(2) . . . . ?
N1_1 P1_1 N2_1 C5_1 -175.1(2) . . . . ?
N1_1 P1_1 N3_1 C6_1 177.7(2) . . . . ?
N1_1 P1_1 N3_1 C10_1 -39.5(2) . . . . ?
N1_1 P1_1 N4_1 C11_1 68.5(2) . . . . ?
N1_1 P1_1 N4_1 C15_1 -62.5(2) . . . . ?
N2_1 P1_1 N1_1 Fe1 180.0(2) . . . . ?
N2_1 P1_1 N3_1 C6_1 -59.6(2) . . . . ?
N2_1 P1_1 N3_1 C10_1 83.2(2) . . . . ?
N2_1 P1_1 N4_1 C11_1 -53.02(19) . . . . ?
N2_1 P1_1 N4_1 C15_1 176.07(17) . . . . ?
N2_1 C1_1 C2_1 C3_1 54.9(3) . . . . ?
N3_1 P1_1 N1_1 Fe1 -56.4(3) . . . . ?
N3_1 P1_1 N2_1 C1_1 -120.0(2) . . . . ?
N3_1 P1_1 N2_1 C5_1 60.0(2) . . . . ?
N3_1 P1_1 N4_1 C11_1 -167.30(18) . . . . ?
N3_1 P1_1 N4_1 C15_1 61.79(19) . . . . ?
N3_1 C6_1 C7_1 C8_1 -56.1(3) . . . . ?
N4_1 P1_1 N1_1 Fe1 61.6(3) . . . . ?
N4_1 P1_1 N2_1 C1_1 133.7(2) . . . . ?
N4_1 P1_1 N2_1 C5_1 -46.3(2) . . . . ?
N4_1 P1_1 N3_1 C6_1 48.4(2) . . . . ?
N4_1 P1_1 N3_1 C10_1 -168.78(18) . . . . ?
N4_1 C11_1 C12_1 C13_1 57.7(3) . . . . ?
C1_1 N2_1 C5_1 C4_1 57.3(3) . . . . ?
C1_1 C2_1 C3_1 C4_1 -53.4(3) . . . . ?
C2_1 C3_1 C4_1 C5_1 53.8(3) . . . . ?
C3_1 C4_1 C5_1 N2_1 -55.0(3) . . . . ?
C5_1 N2_1 C1_1 C2_1 -57.5(3) . . . . ?
C6_1 N3_1 C10_1 C9_1 -58.0(3) . . . . ?
C6_1 C7_1 C8_1 C9_1 54.6(3) . . . . ?
C7_1 C8_1 C9_1 C10_1 -54.7(3) . . . . ?
C8_1 C9_1 C10_1 N3_1 56.3(3) . . . . ?
C10_1 N3_1 C6_1 C7_1 57.7(3) . . . . ?
C11_1 N4_1 C15_1 C14_1 59.5(3) . . . . ?
C11_1 C12_1 C13_1 C14_1 -55.1(3) . . . . ?
C12_1 C13_1 C14_1 C15_1 55.2(3) . . . . ?
C13_1 C14_1 C15_1 N4_1 -57.8(3) . . . . ?
C15_1 N4_1 C11_1 C12_1 -59.5(3) . . . . ?
P1_2 N2_2 C1_2 C2_2 -151.63(19) . . . . ?
P1_2 N2_2 C5_2 C4_2 152.4(2) . . . . ?
P1_2 N3_2 C6_2 C7_2 -137.2(2) . . . . ?
P1_2 N3_2 C10_2 C9_2 134.8(2) . . . . ?
P1_2 N4_2 C11_2 C12_2 159.82(18) . . . . ?
P1_2 N4_2 C15_2 C14_2 -157.8(2) . . . . ?
N1_2 Fe2 O1 Fe1 179.05(9) . . . . ?
N1_2 P1_2 N2_2 C1_2 31.9(2) . . . . ?
N1_2 P1_2 N2_2 C5_2 179.5(2) . . . . ?
N1_2 P1_2 N3_2 C6_2 175.7(2) . . . . ?
N1_2 P1_2 N3_2 C10_2 -18.6(2) . . . . ?
N1_2 P1_2 N4_2 C11_2 67.9(2) . . . . ?
N1_2 P1_2 N4_2 C15_2 -69.1(2) . . . . ?
N2_2 P1_2 N1_2 Fe2 177.39(17) . . . . ?
N2_2 P1_2 N3_2 C6_2 -60.5(3) . . . . ?
N2_2 P1_2 N3_2 C10_2 105.2(2) . . . . ?
N2_2 P1_2 N4_2 C11_2 -52.3(2) . . . . ?
N2_2 P1_2 N4_2 C15_2 170.8(2) . . . . ?
N2_2 C1_2 C2_2 C3_2 -55.5(3) . . . . ?
N3_2 P1_2 N1_2 Fe2 -57.6(2) . . . . ?
N3_2 P1_2 N2_2 C1_2 -94.0(2) . . . . ?
N3_2 P1_2 N2_2 C5_2 53.6(2) . . . . ?
N3_2 P1_2 N4_2 C11_2 -166.88(19) . . . . ?
N3_2 P1_2 N4_2 C15_2 56.2(2) . . . . ?
N3_2 C6_2 C7_2 C8_2 -53.7(4) . . . . ?
N4_2 P1_2 N1_2 Fe2 61.7(2) . . . . ?
N4_2 P1_2 N2_2 C1_2 159.66(19) . . . . ?
N4_2 P1_2 N2_2 C5_2 -52.7(2) . . . . ?
N4_2 P1_2 N3_2 C6_2 45.7(2) . . . . ?
N4_2 P1_2 N3_2 C10_2 -148.68(19) . . . . ?
N4_2 C11_2 C12_2 C13_2 56.6(3) . . . . ?
C1_2 N2_2 C5_2 C4_2 -58.0(3) . . . . ?
C1_2 C2_2 C3_2 C4_2 53.8(3) . . . . ?
C2_2 C3_2 C4_2 C5_2 -54.5(3) . . . . ?
C3_2 C4_2 C5_2 N2_2 56.1(3) . . . . ?
C5_2 N2_2 C1_2 C2_2 58.0(3) . . . . ?
C6_2 N3_2 C10_2 C9_2 -58.0(3) . . . . ?
C6_2 C7_2 C8_2 C9_2 53.3(4) . . . . ?
C7_2 C8_2 C9_2 C10_2 -54.6(4) . . . . ?
C8_2 C9_2 C10_2 N3_2 56.6(3) . . . . ?
C10_2 N3_2 C6_2 C7_2 56.2(3) . . . . ?
C11_2 N4_2 C15_2 C14_2 62.0(3) . . . . ?
C11_2 C12_2 C13_2 C14_2 -53.7(3) . . . . ?
C12_2 C13_2 C14_2 C15_2 54.5(3) . . . . ?
C13_2 C14_2 C15_2 N4_2 -58.5(3) . . . . ?
C15_2 N4_2 C11_2 C12_2 -60.9(3) . . . . ?
P2_3 N6_3 C16_3 C17_3 -121.8(2) . . . . ?
P2_3 N6_3 C20_3 C19_3 121.1(2) . . . . ?
P2_3 N7_3 C21_3 C22_3 163.65(19) . . . . ?
P2_3 N7_3 C25_3 C24_3 -164.93(18) . . . . ?
P2_3 N8_3 C26_3 C27_3 -160.46(17) . . . . ?
P2_3 N8_3 C30_3 C29_3 161.18(17) . . . . ?
N5_3 Fe1 O1 Fe2 -44.55(8) . . . . ?
N5_3 Fe1 N1_1 P1_1 -136.5(2) . . . . ?
N5_3 Fe2 O1 Fe1 43.61(7) . . . . ?
N5_3 Fe2 N1_2 P1_2 138.91(18) . . . . ?
N5_3 P2_3 N6_3 C16_3 -2.2(2) . . . . ?
N5_3 P2_3 N6_3 C20_3 176.99(19) . . . . ?
N5_3 P2_3 N7_3 C21_3 63.5(2) . . . . ?
N5_3 P2_3 N7_3 C25_3 -68.0(2) . . . . ?
N5_3 P2_3 N8_3 C26_3 52.7(2) . . . . ?
N5_3 P2_3 N8_3 C30_3 -168.91(18) . . . . ?
N6_3 P2_3 N5_3 Fe1 66.3(3) . . . . ?
N6_3 P2_3 N5_3 Fe2 -71.7(2) . . . . ?
N6_3 P2_3 N7_3 C21_3 -172.15(18) . . . . ?
N6_3 P2_3 N7_3 C25_3 56.27(19) . . . . ?
N6_3 P2_3 N8_3 C26_3 -73.01(19) . . . . ?
N6_3 P2_3 N8_3 C30_3 65.4(2) . . . . ?
N6_3 C16_3 C17_3 C18_3 -55.2(3) . . . . ?
N7_3 P2_3 N5_3 Fe1 -174.3(2) . . . . ?
N7_3 P2_3 N5_3 Fe2 47.7(2) . . . . ?
N7_3 P2_3 N6_3 C16_3 -129.9(2) . . . . ?
N7_3 P2_3 N6_3 C20_3 49.3(2) . . . . ?
N7_3 P2_3 N8_3 C26_3 179.05(17) . . . . ?
N7_3 P2_3 N8_3 C30_3 -42.6(2) . . . . ?
N7_3 C21_3 C22_3 C23_3 59.6(3) . . . . ?
N8_3 P2_3 N5_3 Fe1 -57.7(3) . . . . ?
N8_3 P2_3 N5_3 Fe2 164.25(15) . . . . ?
N8_3 P2_3 N6_3 C16_3 123.6(2) . . . . ?
N8_3 P2_3 N6_3 C20_3 -57.2(2) . . . . ?
N8_3 P2_3 N7_3 C21_3 -59.3(2) . . . . ?
N8_3 P2_3 N7_3 C25_3 169.15(17) . . . . ?
N8_3 C26_3 C27_3 C28_3 -55.1(3) . . . . ?
C16_3 N6_3 C20_3 C19_3 -59.6(3) . . . . ?
C16_3 C17_3 C18_3 C19_3 52.9(3) . . . . ?
C17_3 C18_3 C19_3 C20_3 -53.0(3) . . . . ?
C18_3 C19_3 C20_3 N6_3 56.0(3) . . . . ?
C20_3 N6_3 C16_3 C17_3 59.0(3) . . . . ?
C21_3 N7_3 C25_3 C24_3 60.9(3) . . . . ?
C21_3 C22_3 C23_3 C24_3 -55.0(3) . . . . ?
C22_3 C23_3 C24_3 C25_3 53.2(3) . . . . ?
C23_3 C24_3 C25_3 N7_3 -56.1(3) . . . . ?
C25_3 N7_3 C21_3 C22_3 -62.6(3) . . . . ?
C26_3 N8_3 C30_3 C29_3 -59.2(3) . . . . ?
C26_3 C27_3 C28_3 C29_3 54.7(3) . . . . ?
C27_3 C28_3 C29_3 C30_3 -56.2(3) . . . . ?
C28_3 C29_3 C30_3 N8_3 58.9(3) . . . . ?
C30_3 N8_3 C26_3 C27_3 57.1(3) . . . . ?
P2_4 N6_4 C16_4 C17_4 -120.4(2) . . . . ?
P2_4 N6_4 C20_4 C19_4 119.9(2) . . . . ?
P2_4 N7_4 C21_4 C22_4 160.16(17) . . . . ?
P2_4 N7_4 C25_4 C24_4 -159.39(18) . . . . ?
P2_4 N8_4 C26_4 C27_4 -150.31(18) . . . . ?
P2_4 N8_4 C30_4 C29_4 152.63(19) . . . . ?
N5_4 Fe1 O1 Fe2 43.25(8) . . . . ?
N5_4 Fe1 N1_1 P1_1 110.0(2) . . . . ?
N5_4 Fe2 O1 Fe1 -43.55(8) . . . . ?
N5_4 Fe2 N1_2 P1_2 -102.6(2) . . . . ?
N5_4 P2_4 N6_4 C16_4 -2.8(2) . . . . ?
N5_4 P2_4 N6_4 C20_4 179.1(2) . . . . ?
N5_4 P2_4 N7_4 C21_4 61.1(2) . . . . ?
N5_4 P2_4 N7_4 C25_4 -75.2(2) . . . . ?
N5_4 P2_4 N8_4 C26_4 51.0(2) . . . . ?
N5_4 P2_4 N8_4 C30_4 -163.8(2) . . . . ?
N6_4 P2_4 N5_4 Fe1 -115.30(16) . . . . ?
N6_4 P2_4 N5_4 Fe2 137.86(17) . . . . ?
N6_4 P2_4 N7_4 C21_4 -176.39(18) . . . . ?
N6_4 P2_4 N7_4 C25_4 47.3(2) . . . . ?
N6_4 P2_4 N8_4 C26_4 -72.0(2) . . . . ?
N6_4 P2_4 N8_4 C30_4 73.2(2) . . . . ?
N6_4 C16_4 C17_4 C18_4 -55.4(3) . . . . ?
N7_4 P2_4 N5_4 Fe1 3.2(2) . . . . ?
N7_4 P2_4 N5_4 Fe2 -103.64(18) . . . . ?
N7_4 P2_4 N6_4 C16_4 -131.3(2) . . . . ?
N7_4 P2_4 N6_4 C20_4 50.6(2) . . . . ?
N7_4 P2_4 N8_4 C26_4 -179.88(18) . . . . ?
N7_4 P2_4 N8_4 C30_4 -34.7(2) . . . . ?
N7_4 C21_4 C22_4 C23_4 57.1(3) . . . . ?
N8_4 P2_4 N5_4 Fe1 122.29(16) . . . . ?
N8_4 P2_4 N5_4 Fe2 15.5(2) . . . . ?
N8_4 P2_4 N6_4 C16_4 121.3(2) . . . . ?
N8_4 P2_4 N6_4 C20_4 -56.8(2) . . . . ?
N8_4 P2_4 N7_4 C21_4 -63.2(2) . . . . ?
N8_4 P2_4 N7_4 C25_4 160.48(18) . . . . ?
N8_4 C26_4 C27_4 C28_4 -55.6(3) . . . . ?
C16_4 N6_4 C20_4 C19_4 -58.3(3) . . . . ?
C16_4 C17_4 C18_4 C19_4 54.7(3) . . . . ?
C17_4 C18_4 C19_4 C20_4 -54.2(3) . . . . ?
C18_4 C19_4 C20_4 N6_4 55.5(3) . . . . ?
C20_4 N6_4 C16_4 C17_4 57.8(3) . . . . ?
C21_4 N7_4 C25_4 C24_4 61.4(3) . . . . ?
C21_4 C22_4 C23_4 C24_4 -53.8(3) . . . . ?
C22_4 C23_4 C24_4 C25_4 54.1(3) . . . . ?
C23_4 C24_4 C25_4 N7_4 -58.0(3) . . . . ?
C25_4 N7_4 C21_4 C22_4 -60.8(3) . . . . ?
C26_4 N8_4 C30_4 C29_4 -60.9(3) . . . . ?
C26_4 C27_4 C28_4 C29_4 52.6(3) . . . . ?
C27_4 C28_4 C29_4 C30_4 -53.4(3) . . . . ?
C28_4 C29_4 C30_4 N8_4 57.4(3) . . . . ?
C30_4 N8_4 C26_4 C27_4 60.1(3) . . . . ?
